data_4118028
loop_
_publ_author_name
'Junwon Choi'
'Gregory C. Fu'

_publ_section_title
;
 Catalytic Asymmetric Synthesis of Secondary Nitriles via Stereoconvergent
 Negishi Arylations and Alkenylations of Racemic \a-Bromonitriles
;
_journal_name_full 'Journal of the American Chemical Society'
_journal_page_first 9102
_journal_page_last 9105
_journal_paper_doi 10.1021/ja303442q
_journal_volume 134
_journal_year 2012
_chemical_absolute_configuration ad
_chemical_formula_sum 'C20 H23 N O'
_chemical_formula_weight 293.39
_chemical_name_systematic
; 
 ? 
;
_space_group_IT_number 4
_symmetry_cell_setting monoclinic
_symmetry_space_group_name_Hall 'P 2yb'
_symmetry_space_group_name_H-M 'P 1 21 1'
_atom_sites_solution_hydrogens geom
_atom_sites_solution_primary direct
_atom_sites_solution_secondary difmap
_audit_creation_method SHELXL-97
_cell_angle_alpha 90.00
_cell_angle_beta 104.760(2)
_cell_angle_gamma 90.00
_cell_formula_units_Z 16
_cell_length_a 14.4823(5)
_cell_length_b 32.2596(10)
_cell_length_c 14.5199(5)
_cell_measurement_reflns_used 9508
_cell_measurement_temperature 100(2)
_cell_measurement_theta_max 68.82
_cell_measurement_theta_min 3.43
_cell_volume 6559.7(4)
_computing_cell_refinement 'SAINT 7.46A (Bruker-AXS, 2011)'
_computing_data_collection 'APEX2 v2011.4.0 (Bruker-AXS, 2011)'
_computing_data_reduction 'SAINT 7.46A (Bruker-AXS, 2011)'
_computing_molecular_graphics 'Bruker SHELXTL'
_computing_publication_material 'Bruker SHELXTL'
_computing_structure_refinement 'SHELXL-97 (Sheldrick, 2008)'
_computing_structure_solution 'SHELXS-97 (Sheldrick, 2008)'
_diffrn_ambient_temperature 100(2)
_diffrn_detector_area_resol_mean 8.3
_diffrn_measured_fraction_theta_full 0.995
_diffrn_measured_fraction_theta_max 0.995
_diffrn_measurement_device_type 'Bruker Smart APEX2 CCD'
_diffrn_measurement_method '\f and \w scans'
_diffrn_radiation_monochromator 'Incoatech ImuS multilayer optics'
_diffrn_radiation_source 'ImuS micro-focus sealed tube'
_diffrn_radiation_type CuK\a
_diffrn_radiation_wavelength 1.54178
_diffrn_reflns_av_R_equivalents 0.0369
_diffrn_reflns_av_sigmaI/netI 0.0186
_diffrn_reflns_limit_h_max 15
_diffrn_reflns_limit_h_min -17
_diffrn_reflns_limit_k_max 38
_diffrn_reflns_limit_k_min -38
_diffrn_reflns_limit_l_max 17
_diffrn_reflns_limit_l_min -17
_diffrn_reflns_number 196268
_diffrn_reflns_theta_full 68.22
_diffrn_reflns_theta_max 68.22
_diffrn_reflns_theta_min 1.37
_exptl_absorpt_coefficient_mu 0.559
_exptl_absorpt_correction_T_max 0.9567
_exptl_absorpt_correction_T_min 0.8503
_exptl_absorpt_correction_type multi-scan
_exptl_absorpt_process_details 'SADABS (Sheldrick, 2009)'
_exptl_crystal_colour colourless
_exptl_crystal_density_diffrn 1.188
_exptl_crystal_description needle
_exptl_crystal_F_000 2528
_exptl_crystal_size_max 0.30
_exptl_crystal_size_mid 0.11
_exptl_crystal_size_min 0.08
_refine_diff_density_max 0.300
_refine_diff_density_min -0.159
_refine_diff_density_rms 0.045
_refine_ls_abs_structure_details 'Flack H D (1983), Acta Cryst. A39, 876-881'
_refine_ls_abs_structure_Flack 0.06(13)
_refine_ls_extinction_method none
_refine_ls_goodness_of_fit_ref 1.065
_refine_ls_hydrogen_treatment constr
_refine_ls_matrix_type full
_refine_ls_number_parameters 1676
_refine_ls_number_reflns 23690
_refine_ls_number_restraints 1932
_refine_ls_restrained_S_all 1.047
_refine_ls_R_factor_all 0.0421
_refine_ls_R_factor_gt 0.0405
_refine_ls_shift/su_max 0.001
_refine_ls_shift/su_mean 0.000
_refine_ls_structure_factor_coef Fsqd
_refine_ls_weighting_details 'calc w=1/[\s^2^(Fo^2^)+(0.0652P)^2^+0.9823P] where P=(Fo^2^+2Fc^2^)/3'
_refine_ls_weighting_scheme calc
_refine_ls_wR_factor_gt 0.1032
_refine_ls_wR_factor_ref 0.1066
_reflns_number_gt 22997
_reflns_number_total 23690
_reflns_threshold_expression >2sigma(I)
_cod_data_source_file ja303442q_si_002.cif
_cod_data_source_block x12022
_cod_database_code 4118028

loop_
_symmetry_equiv_pos_as_xyz
'x, y, z'
'-x, y+1/2, -z'

loop_
_atom_site_label
_atom_site_type_symbol
_atom_site_fract_x
_atom_site_fract_y
_atom_site_fract_z
_atom_site_U_iso_or_equiv
_atom_site_adp_type
_atom_site_occupancy
_atom_site_symmetry_multiplicity
_atom_site_calc_flag
_atom_site_refinement_flags
_atom_site_disorder_assembly
_atom_site_disorder_group
O1_1 O 0.41168(13) -0.00790(5) 0.32689(12) 0.0327(4) Uani 1 1 d U . .
N1_1 N 0.42387(16) 0.27697(6) 0.38355(18) 0.0393(5) Uani 1 1 d U . .
C2_1 C 0.31410(15) 0.21283(6) 0.51862(15) 0.0238(4) Uani 1 1 d U . .
H2_1 H 0.2567 0.2043 0.5404 0.029 Uiso 1 1 calc R . .
C3_1 C 0.39011(16) 0.22611(7) 0.60765(16) 0.0294(5) Uani 1 1 d U . .
H3A_1 H 0.4094 0.2021 0.6496 0.044 Uiso 1 1 calc R . .
H3B_1 H 0.3639 0.2476 0.6414 0.044 Uiso 1 1 calc R . .
H3C_1 H 0.4458 0.2371 0.5890 0.044 Uiso 1 1 calc R . .
C4_1 C 0.36307(17) 0.26588(7) 0.41436(17) 0.0288(5) Uani 1 1 d U . .
C1_1 C 0.28312(15) 0.25061(6) 0.45082(16) 0.0248(4) Uani 1 1 d U . .
H1_1 H 0.2645 0.2735 0.4890 0.030 Uiso 1 1 calc R . .
C11_1 C 0.19709(16) 0.24212(7) 0.36531(16) 0.0281(5) Uani 1 1 d U . .
H11_1 H 0.2154 0.2206 0.3237 0.034 Uiso 1 1 calc R . .
C12_1 C 0.10790(17) 0.22781(8) 0.39341(18) 0.0365(5) Uani 1 1 d U . .
H12A_1 H 0.1032 0.2415 0.4531 0.044 Uiso 1 1 calc R . .
H12B_1 H 0.1091 0.1974 0.4030 0.044 Uiso 1 1 calc R . .
C13_1 C 0.02383(18) 0.24023(9) 0.3107(2) 0.0478(7) Uani 1 1 d U . .
H13A_1 H -0.0242 0.2558 0.3346 0.057 Uiso 1 1 calc R . .
H13B_1 H -0.0071 0.2153 0.2766 0.057 Uiso 1 1 calc R . .
C14_1 C 0.06473(18) 0.26743(8) 0.24422(19) 0.0417(6) Uani 1 1 d U . .
H14A_1 H 0.0716 0.2515 0.1881 0.050 Uiso 1 1 calc R . .
H14B_1 H 0.0233 0.2917 0.2222 0.050 Uiso 1 1 calc R . .
C15_1 C 0.16202(17) 0.28086(7) 0.30571(17) 0.0346(5) Uani 1 1 d U . .
H15A_1 H 0.1559 0.3047 0.3467 0.041 Uiso 1 1 calc R . .
H15B_1 H 0.2058 0.2884 0.2660 0.041 Uiso 1 1 calc R . .
C21_1 C 0.34451(15) 0.17532(7) 0.47072(15) 0.0229(4) Uani 1 1 d U . .
C22_1 C 0.28619(16) 0.14119(7) 0.44733(16) 0.0239(4) Uani 1 1 d U . .
H22_1 H 0.2238 0.1422 0.4571 0.029 Uiso 1 1 calc R . .
C23_1 C 0.31622(16) 0.10458(7) 0.40907(16) 0.0250(5) Uani 1 1 d U . .
C24_1 C 0.25648(17) 0.06912(7) 0.38661(17) 0.0279(5) Uani 1 1 d U . .
H24_1 H 0.1925 0.0705 0.3918 0.034 Uiso 1 1 calc R . .
C25_1 C 0.28961(18) 0.03350(7) 0.35799(17) 0.0309(5) Uani 1 1 d U . .
H25_1 H 0.2488 0.0101 0.3432 0.037 Uiso 1 1 calc R . .
C26_1 C 0.38603(18) 0.03083(7) 0.34986(16) 0.0274(5) Uani 1 1 d U . .
C27_1 C 0.44320(17) 0.06491(7) 0.36520(16) 0.0269(5) Uani 1 1 d U . .
H27_1 H 0.5056 0.0635 0.3556 0.032 Uiso 1 1 calc R . .
C28_1 C 0.40976(16) 0.10269(7) 0.39558(16) 0.0243(5) Uani 1 1 d U . .
C29_1 C 0.46778(16) 0.13823(7) 0.41667(16) 0.0259(5) Uani 1 1 d U . .
H29_1 H 0.5296 0.1378 0.4056 0.031 Uiso 1 1 calc R . .
C30_1 C 0.43705(16) 0.17339(7) 0.45286(17) 0.0264(5) Uani 1 1 d U . .
H30_1 H 0.4779 0.1969 0.4663 0.032 Uiso 1 1 calc R . .
C31_1 C 0.5085(2) -0.01405(8) 0.3252(2) 0.0390(6) Uani 1 1 d U . .
H31A_1 H 0.5234 0.0035 0.2758 0.058 Uiso 1 1 calc R . .
H31B_1 H 0.5184 -0.0432 0.3113 0.058 Uiso 1 1 calc R . .
H31C_1 H 0.5505 -0.0067 0.3873 0.058 Uiso 1 1 calc R . .
O1_2 O 0.83993(14) 0.49410(5) 0.42744(13) 0.0385(4) Uani 1 1 d U . .
N1_2 N 0.81222(15) 0.77707(6) 0.35610(15) 0.0312(4) Uani 1 1 d U . .
C2_2 C 0.93843(16) 0.71456(7) 0.23364(17) 0.0276(5) Uani 1 1 d U . .
H2_2 H 0.9990 0.7068 0.2169 0.033 Uiso 1 1 calc R . .
C3_2 C 0.86829(17) 0.72828(8) 0.14090(17) 0.0322(5) Uani 1 1 d U . .
H3A_2 H 0.8515 0.7044 0.0981 0.048 Uiso 1 1 calc R . .
H3B_2 H 0.8981 0.7497 0.1103 0.048 Uiso 1 1 calc R . .
H3C_2 H 0.8105 0.7394 0.1550 0.048 Uiso 1 1 calc R . .
C4_2 C 0.87717(16) 0.76617(6) 0.33263(16) 0.0271(5) Uani 1 1 d U . .
C1_2 C 0.96300(16) 0.75140(7) 0.30451(17) 0.0278(5) Uani 1 1 d U . .
H1_2 H 0.9854 0.7747 0.2704 0.033 Uiso 1 1 calc R . .
C11_2 C 1.04293(16) 0.74223(7) 0.39419(17) 0.0291(5) Uani 1 1 d U . .
H11_2 H 1.0234 0.7183 0.4288 0.035 Uiso 1 1 calc R . .
C12_2 C 1.13891(17) 0.73215(8) 0.37257(18) 0.0381(5) Uani 1 1 d U . .
H12A_2 H 1.1392 0.7035 0.3485 0.046 Uiso 1 1 calc R . .
H12B_2 H 1.1520 0.7515 0.3246 0.046 Uiso 1 1 calc R . .
C13_2 C 1.21212(18) 0.73717(9) 0.46734(19) 0.0442(6) Uani 1 1 d U . .
H13A_2 H 1.2725 0.7485 0.4578 0.053 Uiso 1 1 calc R . .
H13B_2 H 1.2257 0.7101 0.5003 0.053 Uiso 1 1 calc R . .
C14_2 C 1.16776(17) 0.76734(9) 0.52571(18) 0.0396(5) Uani 1 1 d U . .
H14A_2 H 1.2082 0.7923 0.5426 0.048 Uiso 1 1 calc R . .
H14B_2 H 1.1615 0.7539 0.5852 0.048 Uiso 1 1 calc R . .
C15_2 C 1.06895(18) 0.77905(7) 0.46270(18) 0.0365(5) Uani 1 1 d U . .
H15A_2 H 1.0220 0.7824 0.5012 0.044 Uiso 1 1 calc R . .
H15B_2 H 1.0719 0.8051 0.4276 0.044 Uiso 1 1 calc R . .
C21_2 C 0.90497(16) 0.67628(7) 0.27626(16) 0.0256(5) Uani 1 1 d U . .
C22_2 C 0.96514(16) 0.64347(7) 0.30710(16) 0.0268(5) Uani 1 1 d U . .
H22_2 H 1.0296 0.6455 0.3036 0.032 Uiso 1 1 calc R . .
C23_2 C 0.93467(16) 0.60653(7) 0.34416(16) 0.0265(5) Uani 1 1 d U . .
C24_2 C 0.99678(17) 0.57244(7) 0.37498(17) 0.0304(5) Uani 1 1 d U . .
H24_2 H 1.0623 0.5746 0.3755 0.037 Uiso 1 1 calc R . .
C25_2 C 0.96335(18) 0.53671(8) 0.40377(17) 0.0341(5) Uani 1 1 d U . .
H25_2 H 1.0059 0.5142 0.4249 0.041 Uiso 1 1 calc R . .
C26_2 C 0.86526(18) 0.53256(7) 0.40256(16) 0.0305(5) Uani 1 1 d U . .
C27_2 C 0.80434(18) 0.56528(7) 0.37728(17) 0.0299(5) Uani 1 1 d U . .
H27_2 H 0.7397 0.5628 0.3799 0.036 Uiso 1 1 calc R . .
C28_2 C 0.83745(16) 0.60309(7) 0.34714(16) 0.0257(5) Uani 1 1 d U . .
C29_2 C 0.77723(16) 0.63756(7) 0.31807(16) 0.0271(5) Uani 1 1 d U . .
H29_2 H 0.7130 0.6362 0.3226 0.032 Uiso 1 1 calc R . .
C30_2 C 0.80852(16) 0.67261(7) 0.28373(17) 0.0284(5) Uani 1 1 d U . .
H30_2 H 0.7656 0.6951 0.2643 0.034 Uiso 1 1 calc R . .
C31_2 C 0.7417(2) 0.48704(8) 0.4225(2) 0.0399(6) Uani 1 1 d U . .
H31A_2 H 0.7039 0.4906 0.3566 0.060 Uiso 1 1 calc R . .
H31B_2 H 0.7202 0.5069 0.4637 0.060 Uiso 1 1 calc R . .
H31C_2 H 0.7334 0.4588 0.4437 0.060 Uiso 1 1 calc R . .
O1_3 O 0.06481(14) 0.49335(5) 0.18871(13) 0.0362(4) Uani 1 1 d U . .
N1_3 N 0.07787(16) 0.77745(6) 0.11955(18) 0.0402(5) Uani 1 1 d U . .
C2_3 C 0.20555(15) 0.71050(7) 0.01006(15) 0.0241(4) Uani 1 1 d U . .
H2_3 H 0.2661 0.7013 -0.0048 0.029 Uiso 1 1 calc R . .
C3_3 C 0.14115(17) 0.72752(8) -0.08289(16) 0.0308(5) Uani 1 1 d U . .
H3A_3 H 0.1265 0.7053 -0.1305 0.046 Uiso 1 1 calc R . .
H3B_3 H 0.1741 0.7501 -0.1065 0.046 Uiso 1 1 calc R . .
H3C_3 H 0.0817 0.7380 -0.0711 0.046 Uiso 1 1 calc R . .
C4_3 C 0.14597(17) 0.76388(7) 0.10388(18) 0.0298(5) Uani 1 1 d U . .
C1_3 C 0.23328(16) 0.74561(7) 0.08586(16) 0.0244(4) Uani 1 1 d U . .
H1_3 H 0.2665 0.7678 0.0586 0.029 Uiso 1 1 calc R . .
C11_3 C 0.30046(17) 0.73185(7) 0.18101(16) 0.0293(5) Uani 1 1 d U . .
H11_3 H 0.2692 0.7098 0.2110 0.035 Uiso 1 1 calc R . .
C12_3 C 0.39643(18) 0.71650(8) 0.16964(19) 0.0408(6) Uani 1 1 d U . .
H12A_3 H 0.4296 0.6997 0.2253 0.049 Uiso 1 1 calc R . .
H12B_3 H 0.3880 0.6995 0.1113 0.049 Uiso 1 1 calc R . .
C13_3 C 0.45201(17) 0.75577(10) 0.16268(19) 0.0456(7) Uani 1 1 d U . .
H13A_3 H 0.4377 0.7657 0.0960 0.055 Uiso 1 1 calc R . .
H13B_3 H 0.5216 0.7508 0.1856 0.055 Uiso 1 1 calc R . .
C14_3 C 0.41889(17) 0.78734(8) 0.22625(19) 0.0389(6) Uani 1 1 d U . .
H14A_3 H 0.4023 0.8140 0.1922 0.047 Uiso 1 1 calc R . .
H14B_3 H 0.4699 0.7924 0.2850 0.047 Uiso 1 1 calc R . .
C15_3 C 0.33075(19) 0.76840(8) 0.25056(17) 0.0371(5) Uani 1 1 d U . .
H15A_3 H 0.2788 0.7891 0.2419 0.045 Uiso 1 1 calc R . .
H15B_3 H 0.3467 0.7585 0.3173 0.045 Uiso 1 1 calc R . .
C21_3 C 0.16388(16) 0.67288(7) 0.04644(16) 0.0238(4) Uani 1 1 d U . .
C22_3 C 0.21744(16) 0.63831(7) 0.07474(16) 0.0266(5) Uani 1 1 d U . .
H22_3 H 0.2825 0.6385 0.0729 0.032 Uiso 1 1 calc R . .
C23_3 C 0.17978(17) 0.60184(7) 0.10709(16) 0.0250(4) Uani 1 1 d U . .
C24_3 C 0.23451(17) 0.56562(7) 0.13666(17) 0.0290(5) Uani 1 1 d U . .
H24_3 H 0.3002 0.5655 0.1371 0.035 Uiso 1 1 calc R . .
C25_3 C 0.19507(19) 0.53109(7) 0.16446(17) 0.0324(5) Uani 1 1 d U . .
H25_3 H 0.2334 0.5073 0.1852 0.039 Uiso 1 1 calc R . .
C26_3 C 0.09640(18) 0.53059(7) 0.16255(16) 0.0288(5) Uani 1 1 d U . .
C27_3 C 0.04101(18) 0.56513(7) 0.13691(17) 0.0292(5) Uani 1 1 d U . .
H27_3 H -0.0243 0.5647 0.1381 0.035 Uiso 1 1 calc R . .
C28_3 C 0.08117(16) 0.60159(7) 0.10856(16) 0.0260(5) Uani 1 1 d U . .
C29_3 C 0.02687(17) 0.63764(7) 0.07988(17) 0.0289(5) Uani 1 1 d U . .
H29_3 H -0.0383 0.6380 0.0814 0.035 Uiso 1 1 calc R . .
C30_3 C 0.06588(16) 0.67217(7) 0.04985(17) 0.0267(5) Uani 1 1 d U . .
H30_3 H 0.0273 0.6961 0.0310 0.032 Uiso 1 1 calc R . .
C31_3 C -0.0347(2) 0.49001(9) 0.1820(2) 0.0425(6) Uani 1 1 d U . .
H31A_3 H -0.0533 0.5111 0.2224 0.064 Uiso 1 1 calc R . .
H31B_3 H -0.0487 0.4624 0.2032 0.064 Uiso 1 1 calc R . .
H31C_3 H -0.0708 0.4942 0.1157 0.064 Uiso 1 1 calc R . .
O1_4 O 0.54865(12) 0.63509(5) 0.19975(13) 0.0324(4) Uani 1 1 d U . .
N1_4 N 0.50421(18) 0.34881(6) 0.20509(17) 0.0418(5) Uani 1 1 d U . .
C2_4 C 0.39103(16) 0.41289(7) 0.33488(17) 0.0265(5) Uani 1 1 d U . .
H2_4 H 0.3766 0.4213 0.3960 0.032 Uiso 1 1 calc R . .
C3_4 C 0.29842(18) 0.39544(8) 0.27109(18) 0.0361(5) Uani 1 1 d U . .
H3A_4 H 0.2496 0.4172 0.2578 0.054 Uiso 1 1 calc R . .
H3B_4 H 0.2763 0.3723 0.3035 0.054 Uiso 1 1 calc R . .
H3C_4 H 0.3101 0.3857 0.2111 0.054 Uiso 1 1 calc R . .
C4_4 C 0.48915(18) 0.36168(7) 0.27282(18) 0.0326(5) Uani 1 1 d U . .
C1_4 C 0.47020(17) 0.37894(7) 0.36016(16) 0.0281(5) Uani 1 1 d U . .
H1_4 H 0.4451 0.3559 0.3929 0.034 Uiso 1 1 calc R . .
C11_4 C 0.56500(17) 0.39361(7) 0.42758(18) 0.0349(5) Uani 1 1 d U . .
H11_4 H 0.5902 0.4181 0.3996 0.042 Uiso 1 1 calc R . .
C12_4 C 0.5543(2) 0.40417(10) 0.5266(2) 0.0525(7) Uani 1 1 d U . .
H12A_4 H 0.6065 0.4227 0.5605 0.063 Uiso 1 1 calc R . .
H12B_4 H 0.4923 0.4178 0.5228 0.063 Uiso 1 1 calc R . .
C13_4 C 0.5598(2) 0.36263(11) 0.57626(19) 0.0568(8) Uani 1 1 d U . .
H13A_4 H 0.4954 0.3502 0.5653 0.068 Uiso 1 1 calc R . .
H13B_4 H 0.5869 0.3659 0.6457 0.068 Uiso 1 1 calc R . .
C14_4 C 0.6240(2) 0.33534(8) 0.53414(19) 0.0466(7) Uani 1 1 d U . .
H14A_4 H 0.6849 0.3297 0.5818 0.056 Uiso 1 1 calc R . .
H14B_4 H 0.5923 0.3086 0.5122 0.056 Uiso 1 1 calc R . .
C15_4 C 0.6413(2) 0.35959(9) 0.4515(2) 0.0448(6) Uani 1 1 d U . .
H15A_4 H 0.6365 0.3412 0.3959 0.054 Uiso 1 1 calc R . .
H15B_4 H 0.7059 0.3721 0.4689 0.054 Uiso 1 1 calc R . .
C21_4 C 0.42391(16) 0.45175(7) 0.29310(17) 0.0260(5) Uani 1 1 d U . .
C22_4 C 0.45051(16) 0.48672(7) 0.34753(17) 0.0263(5) Uani 1 1 d U . .
H22_4 H 0.4495 0.4860 0.4127 0.032 Uiso 1 1 calc R . .
C23_4 C 0.47919(16) 0.52344(7) 0.31065(16) 0.0255(5) Uani 1 1 d U . .
C24_4 C 0.50532(17) 0.55980(8) 0.36696(17) 0.0299(5) Uani 1 1 d U . .
H24_4 H 0.5067 0.5592 0.4327 0.036 Uiso 1 1 calc R . .
C25_4 C 0.52835(17) 0.59540(7) 0.32751(18) 0.0292(5) Uani 1 1 d U . .
H25_4 H 0.5453 0.6194 0.3660 0.035 Uiso 1 1 calc R . .
C26_4 C 0.52737(16) 0.59711(7) 0.23018(18) 0.0270(5) Uani 1 1 d U . .
C27_4 C 0.50676(16) 0.56251(7) 0.17418(17) 0.0266(5) Uani 1 1 d U . .
H27_4 H 0.5088 0.5635 0.1093 0.032 Uiso 1 1 calc R . .
C28_4 C 0.48209(16) 0.52487(7) 0.21420(16) 0.0246(5) Uani 1 1 d U . .
C29_4 C 0.45628(17) 0.48839(7) 0.15859(17) 0.0280(5) Uani 1 1 d U . .
H29_4 H 0.4589 0.4883 0.0939 0.034 Uiso 1 1 calc R . .
C30_4 C 0.42794(17) 0.45360(7) 0.19687(17) 0.0291(5) Uani 1 1 d U . .
H30_4 H 0.4103 0.4298 0.1577 0.035 Uiso 1 1 calc R . .
C31_4 C 0.54491(19) 0.63917(8) 0.10160(19) 0.0360(5) Uani 1 1 d U . .
H31A_4 H 0.5909 0.6201 0.0851 0.054 Uiso 1 1 calc R . .
H31B_4 H 0.5608 0.6677 0.0884 0.054 Uiso 1 1 calc R . .
H31C_4 H 0.4805 0.6325 0.0635 0.054 Uiso 1 1 calc R . .
O1_5 O 0.80204(13) 0.63262(5) -0.06072(13) 0.0349(4) Uani 1 1 d U . .
N1_5 N 0.73923(15) 0.34953(6) -0.05615(14) 0.0321(4) Uani 1 1 d U . .
C2_5 C 0.61642(16) 0.41427(7) 0.06590(16) 0.0256(5) Uani 1 1 d U . .
H2_5 H 0.6010 0.4231 0.1263 0.031 Uiso 1 1 calc R . .
C3_5 C 0.52268(17) 0.39972(8) -0.00114(17) 0.0321(5) Uani 1 1 d U . .
H3A_5 H 0.4780 0.4230 -0.0158 0.048 Uiso 1 1 calc R . .
H3B_5 H 0.4950 0.3776 0.0296 0.048 Uiso 1 1 calc R . .
H3C_5 H 0.5350 0.3892 -0.0602 0.048 Uiso 1 1 calc R . .
C4_5 C 0.71538(16) 0.36138(7) 0.00797(16) 0.0272(5) Uani 1 1 d U . .
C1_5 C 0.68719(15) 0.37745(7) 0.09182(16) 0.0257(4) Uani 1 1 d U . .
H1_5 H 0.6531 0.3546 0.1159 0.031 Uiso 1 1 calc R . .
C11_5 C 0.77818(16) 0.38687(7) 0.16990(16) 0.0289(5) Uani 1 1 d U . .
H11_5 H 0.8145 0.4094 0.1473 0.035 Uiso 1 1 calc R . .
C12_5 C 0.75719(19) 0.40035(9) 0.26398(17) 0.0408(6) Uani 1 1 d U . .
H12A_5 H 0.7407 0.4302 0.2625 0.049 Uiso 1 1 calc R . .
H12B_5 H 0.7039 0.3841 0.2768 0.049 Uiso 1 1 calc R . .
C13_5 C 0.8492(2) 0.39177(11) 0.33822(19) 0.0541(7) Uani 1 1 d U . .
H13A_5 H 0.8894 0.4170 0.3502 0.065 Uiso 1 1 calc R . .
H13B_5 H 0.8356 0.3831 0.3988 0.065 Uiso 1 1 calc R . .
C14_5 C 0.8997(2) 0.35761(11) 0.2999(2) 0.0618(8) Uani 1 1 d U . .
H14A_5 H 0.9028 0.3323 0.3392 0.074 Uiso 1 1 calc R . .
H14B_5 H 0.9657 0.3662 0.3012 0.074 Uiso 1 1 calc R . .
C15_5 C 0.84376(18) 0.34911(8) 0.19873(18) 0.0387(6) Uani 1 1 d U . .
H15A_5 H 0.8057 0.3234 0.1954 0.046 Uiso 1 1 calc R . .
H15B_5 H 0.8872 0.3462 0.1564 0.046 Uiso 1 1 calc R . .
C21_5 C 0.65809(15) 0.45200(7) 0.02826(16) 0.0248(5) Uani 1 1 d U . .
C22_5 C 0.68397(16) 0.48695(7) 0.08319(17) 0.0268(5) Uani 1 1 d U . .
H22_5 H 0.6782 0.4868 0.1469 0.032 Uiso 1 1 calc R . .
C23_5 C 0.71866(16) 0.52285(7) 0.04815(16) 0.0259(5) Uani 1 1 d U . .
C24_5 C 0.74349(17) 0.55936(8) 0.10332(17) 0.0304(5) Uani 1 1 d U . .
H24_5 H 0.7407 0.5594 0.1680 0.037 Uiso 1 1 calc R . .
C25_5 C 0.77139(17) 0.59447(7) 0.06503(19) 0.0310(5) Uani 1 1 d U . .
H25_5 H 0.7874 0.6186 0.1032 0.037 Uiso 1 1 calc R . .
C26_5 C 0.77651(16) 0.59507(7) -0.03021(19) 0.0290(5) Uani 1 1 d U . .
C27_5 C 0.75695(16) 0.56013(7) -0.08566(17) 0.0265(5) Uani 1 1 d U . .
H27_5 H 0.7630 0.5604 -0.1493 0.032 Uiso 1 1 calc R . .
C28_5 C 0.72727(15) 0.52333(7) -0.04629(16) 0.0246(5) Uani 1 1 d U . .
C29_5 C 0.70212(17) 0.48695(7) -0.10238(16) 0.0262(5) Uani 1 1 d U . .
H29_5 H 0.7085 0.4864 -0.1659 0.031 Uiso 1 1 calc R . .
C30_5 C 0.66880(17) 0.45270(7) -0.06562(17) 0.0264(5) Uani 1 1 d U . .
H30_5 H 0.6524 0.4287 -0.1043 0.032 Uiso 1 1 calc R . .
C31_5 C 0.79673(19) 0.63637(8) -0.1592(2) 0.0376(6) Uani 1 1 d U . .
H31A_5 H 0.8392 0.6160 -0.1771 0.056 Uiso 1 1 calc R . .
H31B_5 H 0.8163 0.6644 -0.1725 0.056 Uiso 1 1 calc R . .
H31C_5 H 0.7310 0.6314 -0.1961 0.056 Uiso 1 1 calc R . .
O1_6 O -0.05838(13) 1.13639(5) 0.29967(14) 0.0386(4) Uani 1 1 d U . .
N1_6 N -0.02217(17) 0.85584(6) 0.27835(16) 0.0408(5) Uani 1 1 d U . .
C2_6 C 0.13064(16) 0.91701(7) 0.18396(17) 0.0260(5) Uani 1 1 d U . .
H2_6 H 0.1544 0.9265 0.1285 0.031 Uiso 1 1 calc R . .
C3_6 C 0.21727(18) 0.89994(8) 0.25804(18) 0.0356(5) Uani 1 1 d U . .
H3A_6 H 0.2623 0.9225 0.2819 0.053 Uiso 1 1 calc R . .
H3B_6 H 0.2487 0.8787 0.2286 0.053 Uiso 1 1 calc R . .
H3C_6 H 0.1962 0.8877 0.3111 0.053 Uiso 1 1 calc R . .
C4_6 C 0.01401(18) 0.86706(7) 0.22192(17) 0.0316(5) Uani 1 1 d U . .
C1_6 C 0.05624(16) 0.88211(7) 0.14627(17) 0.0267(5) Uani 1 1 d U . .
H1_6 H 0.0908 0.8584 0.1259 0.032 Uiso 1 1 calc R . .
C11_6 C -0.02467(17) 0.89520(8) 0.06006(17) 0.0335(5) Uani 1 1 d U . .
H11_6 H -0.0588 0.9196 0.0784 0.040 Uiso 1 1 calc R . .
C12_6 C 0.0141(2) 0.90718(9) -0.02525(18) 0.0433(6) Uani 1 1 d U . .
H12A_6 H 0.0218 0.9376 -0.0283 0.052 Uiso 1 1 calc R . .
H12B_6 H 0.0766 0.8938 -0.0209 0.052 Uiso 1 1 calc R . .
C13_6 C -0.0602(2) 0.89167(10) -0.11142(19) 0.0520(7) Uani 1 1 d U . .
H13A_6 H -0.0326 0.8875 -0.1664 0.062 Uiso 1 1 calc R . .
H13B_6 H -0.1148 0.9111 -0.1297 0.062 Uiso 1 1 calc R . .
C14_6 C -0.0898(3) 0.85091(10) -0.0758(2) 0.0611(8) Uani 1 1 d U . .
H14A_6 H -0.1517 0.8414 -0.1168 0.073 Uiso 1 1 calc R . .
H14B_6 H -0.0411 0.8293 -0.0744 0.073 Uiso 1 1 calc R . .
C15_6 C -0.09814(19) 0.86043(9) 0.02184(19) 0.0402(6) Uani 1 1 d U . .
H15A_6 H -0.0836 0.8355 0.0629 0.048 Uiso 1 1 calc R . .
H15B_6 H -0.1636 0.8699 0.0202 0.048 Uiso 1 1 calc R . .
C21_6 C 0.08756(16) 0.95478(7) 0.22004(17) 0.0257(5) Uani 1 1 d U . .
C22_6 C 0.06297(16) 0.98971(7) 0.16367(17) 0.0263(5) Uani 1 1 d U . .
H22_6 H 0.0711 0.9894 0.1008 0.032 Uiso 1 1 calc R . .
C23_6 C 0.02639(16) 1.02570(7) 0.19628(16) 0.0265(5) Uani 1 1 d U . .
C24_6 C 0.00115(17) 1.06186(8) 0.13889(18) 0.0302(5) Uani 1 1 d U . .
H24_6 H 0.0043 1.0614 0.0743 0.036 Uiso 1 1 calc R . .
C25_6 C -0.02740(18) 1.09711(8) 0.17536(19) 0.0327(5) Uani 1 1 d U . .
H25_6 H -0.0430 1.1211 0.1364 0.039 Uiso 1 1 calc R . .
C26_6 C -0.03397(17) 1.09829(7) 0.2707(2) 0.0320(5) Uani 1 1 d U . .
C27_6 C -0.01562(16) 1.06382(7) 0.32707(18) 0.0288(5) Uani 1 1 d U . .
H27_6 H -0.0229 1.0646 0.3902 0.035 Uiso 1 1 calc R . .
C28_6 C 0.01470(15) 1.02660(7) 0.28987(17) 0.0258(5) Uani 1 1 d U . .
C29_6 C 0.03697(17) 0.99039(7) 0.34601(17) 0.0281(5) Uani 1 1 d U . .
H29_6 H 0.0276 0.9900 0.4084 0.034 Uiso 1 1 calc R . .
C30_6 C 0.07199(16) 0.95577(7) 0.31151(17) 0.0278(5) Uani 1 1 d U . .
H30_6 H 0.0861 0.9318 0.3507 0.033 Uiso 1 1 calc R . .
C31_6 C -0.0547(2) 1.14051(8) 0.3976(2) 0.0439(6) Uani 1 1 d U . .
H31A_6 H -0.1005 1.1214 0.4142 0.066 Uiso 1 1 calc R . .
H31B_6 H -0.0708 1.1690 0.4107 0.066 Uiso 1 1 calc R . .
H31C_6 H 0.0098 1.1339 0.4357 0.066 Uiso 1 1 calc R . .
O1_7 O 0.69441(12) 1.13806(5) 0.53954(13) 0.0337(4) Uani 1 1 d U . .
N1_7 N 0.70697(18) 0.85622(6) 0.51221(15) 0.0409(5) Uani 1 1 d U . .
C2_7 C 0.85569(15) 0.91560(7) 0.41097(16) 0.0250(4) Uani 1 1 d U . .
H2_7 H 0.8789 0.9245 0.3548 0.030 Uiso 1 1 calc R . .
C3_7 C 0.94061(17) 0.89574(8) 0.48189(17) 0.0359(5) Uani 1 1 d U . .
H3A_7 H 0.9908 0.9165 0.5036 0.054 Uiso 1 1 calc R . .
H3B_7 H 0.9655 0.8728 0.4509 0.054 Uiso 1 1 calc R . .
H3C_7 H 0.9199 0.8851 0.5367 0.054 Uiso 1 1 calc R . .
C4_7 C 0.73750(18) 0.86774(7) 0.45275(17) 0.0311(5) Uani 1 1 d U . .
C1_7 C 0.77541(16) 0.88333(6) 0.37416(15) 0.0242(4) Uani 1 1 d DU A .
H1_7 H 0.8045 0.8593 0.3484 0.029 Uiso 1 1 calc R . .
C11_7 C 0.69269(16) 0.89964(7) 0.29315(17) 0.0327(5) Uani 1 1 d DU . .
H11A_7 H 0.6735 0.9280 0.3087 0.039 Uiso 0.698(13) 1 calc PR A 1
H11B_7 H 0.6588 0.9221 0.3188 0.039 Uiso 0.302(13) 1 calc PR A 2
C12_7 C 0.7264(4) 0.9005(2) 0.1977(4) 0.0359(12) Uani 0.698(13) 1 d PDU A 1
H12A_7 H 0.6889 0.9209 0.1524 0.043 Uiso 0.698(13) 1 calc PR A 1
H12B_7 H 0.7949 0.9078 0.2108 0.043 Uiso 0.698(13) 1 calc PR A 1
C13_7 C 0.7091(4) 0.8566(2) 0.1579(3) 0.0324(11) Uani 0.698(13) 1 d PDU A 1
H13A_7 H 0.6877 0.8574 0.0875 0.039 Uiso 0.698(13) 1 calc PR A 1
H13B_7 H 0.7685 0.8401 0.1768 0.039 Uiso 0.698(13) 1 calc PR A 1
C14_7 C 0.6326(4) 0.83796(15) 0.1989(4) 0.0269(10) Uani 0.698(13) 1 d PDU A 1
H14A_7 H 0.6573 0.8132 0.2376 0.032 Uiso 0.698(13) 1 calc PR A 1
H14B_7 H 0.5766 0.8297 0.1473 0.032 Uiso 0.698(13) 1 calc PR A 1
C15_7 C 0.6049(3) 0.87188(17) 0.2613(3) 0.0258(10) Uani 0.698(13) 1 d PDU A 1
H15A_7 H 0.5496 0.8880 0.2244 0.031 Uiso 0.698(13) 1 calc PR A 1
H15B_7 H 0.5879 0.8594 0.3172 0.031 Uiso 0.698(13) 1 calc PR A 1
C12A_7 C 0.7109(11) 0.9135(4) 0.2057(8) 0.040(2) Uani 0.302(13) 1 d PDU A 2
H12C_7 H 0.7721 0.9288 0.2174 0.048 Uiso 0.302(13) 1 calc PR A 2
H12D_7 H 0.6587 0.9315 0.1698 0.048 Uiso 0.302(13) 1 calc PR A 2
C13A_7 C 0.7151(9) 0.8739(5) 0.1540(9) 0.041(2) Uani 0.302(13) 1 d PDU A 2
H13C_7 H 0.6910 0.8784 0.0845 0.049 Uiso 0.302(13) 1 calc PR A 2
H13D_7 H 0.7821 0.8643 0.1668 0.049 Uiso 0.302(13) 1 calc PR A 2
C14A_7 C 0.6565(12) 0.8420(4) 0.1855(11) 0.039(2) Uani 0.302(13) 1 d PDU A 2
H14C_7 H 0.6944 0.8165 0.2052 0.047 Uiso 0.302(13) 1 calc PR A 2
H14D_7 H 0.6001 0.8349 0.1331 0.047 Uiso 0.302(13) 1 calc PR A 2
C15A_7 C 0.6251(9) 0.8605(4) 0.2698(9) 0.036(2) Uani 0.302(13) 1 d PDU A 2
H15C_7 H 0.6364 0.8411 0.3242 0.043 Uiso 0.302(13) 1 calc PR A 2
H15D_7 H 0.5569 0.8687 0.2515 0.043 Uiso 0.302(13) 1 calc PR A 2
C21_7 C 0.82055(15) 0.95441(7) 0.45111(16) 0.0243(4) Uani 1 1 d U . .
C22_7 C 0.79656(16) 0.98946(7) 0.39587(16) 0.0252(4) Uani 1 1 d U . .
H22_7 H 0.8009 0.9888 0.3317 0.030 Uiso 1 1 calc R . .
C23_7 C 0.76577(15) 1.02625(7) 0.43161(16) 0.0238(4) Uani 1 1 d U . .
C24_7 C 0.74191(17) 1.06233(7) 0.37518(16) 0.0291(5) Uani 1 1 d U . .
H24_7 H 0.7431 1.0617 0.3101 0.035 Uiso 1 1 calc R . .
C25_7 C 0.71726(18) 1.09798(7) 0.41342(18) 0.0305(5) Uani 1 1 d U . .
H25_7 H 0.7014 1.1219 0.3745 0.037 Uiso 1 1 calc R . .
C26_7 C 0.71501(16) 1.09989(7) 0.50954(18) 0.0282(5) Uani 1 1 d U . .
C27_7 C 0.73300(16) 1.06517(7) 0.56588(18) 0.0270(5) Uani 1 1 d U . .
H27_7 H 0.7281 1.0662 0.6299 0.032 Uiso 1 1 calc R . .
C28_7 C 0.75919(15) 1.02741(7) 0.52724(16) 0.0241(4) Uani 1 1 d U . .
C29_7 C 0.78151(16) 0.99100(7) 0.58213(16) 0.0269(5) Uani 1 1 d U . .
H29_7 H 0.7759 0.9909 0.6459 0.032 Uiso 1 1 calc R . .
C30_7 C 0.81105(16) 0.95596(7) 0.54538(17) 0.0281(5) Uani 1 1 d U . .
H30_7 H 0.8256 0.9320 0.5843 0.034 Uiso 1 1 calc R . .
C31_7 C 0.6952(2) 1.14212(8) 0.6372(2) 0.0394(6) Uani 1 1 d U . .
H31A_7 H 0.6471 1.1236 0.6518 0.059 Uiso 1 1 calc R . .
H31B_7 H 0.6805 1.1708 0.6503 0.059 Uiso 1 1 calc R . .
H31C_7 H 0.7584 1.1347 0.6770 0.059 Uiso 1 1 calc R . .
O1_8 O 0.68022(12) -0.00816(5) 0.06453(12) 0.0314(4) Uani 1 1 d U . .
N1_8 N 0.65069(17) 0.27403(7) 0.10459(19) 0.0443(6) Uani 1 1 d U . .
C2_8 C 0.54285(17) 0.21003(7) 0.23954(17) 0.0282(5) Uani 1 1 d U . .
H2_8 H 0.4858 0.2003 0.2604 0.034 Uiso 1 1 calc R . .
C3_8 C 0.61402(19) 0.22732(8) 0.32800(19) 0.0386(6) Uani 1 1 d U . .
H3A_8 H 0.6362 0.2049 0.3738 0.058 Uiso 1 1 calc R . .
H3B_8 H 0.5827 0.2487 0.3573 0.058 Uiso 1 1 calc R . .
H3C_8 H 0.6687 0.2395 0.3095 0.058 Uiso 1 1 calc R . .
C4_8 C 0.58885(17) 0.26185(7) 0.13269(18) 0.0313(5) Uani 1 1 d U . .
C1_8 C 0.50777(16) 0.24487(7) 0.16440(16) 0.0257(4) Uani 1 1 d DU B .
H1_8 H 0.4814 0.2678 0.1965 0.031 Uiso 1 1 calc R . .
C11_8 C 0.42875(18) 0.23161(7) 0.07621(18) 0.0367(5) Uani 1 1 d DU . .
H11A_8 H 0.4575 0.2126 0.0367 0.044 Uiso 0.567(15) 1 calc PR B 1
H11B_8 H 0.4473 0.2058 0.0471 0.044 Uiso 0.433(15) 1 calc PR B 2
C12_8 C 0.3421(5) 0.2123(2) 0.0903(6) 0.0405(15) Uani 0.567(15) 1 d PDU B 1
H12A_8 H 0.3574 0.1926 0.1444 0.049 Uiso 0.567(15) 1 calc PR B 1
H12B_8 H 0.3074 0.1973 0.0323 0.049 Uiso 0.567(15) 1 calc PR B 1
C13_8 C 0.2846(5) 0.2478(3) 0.1107(5) 0.0432(15) Uani 0.567(15) 1 d PDU B 1
H13A_8 H 0.3011 0.2538 0.1799 0.052 Uiso 0.567(15) 1 calc PR B 1
H13B_8 H 0.2156 0.2415 0.0895 0.052 Uiso 0.567(15) 1 calc PR B 1
C14_8 C 0.3092(6) 0.2850(2) 0.0556(7) 0.0336(14) Uani 0.567(15) 1 d PDU B 1
H14A_8 H 0.2535 0.2930 0.0034 0.040 Uiso 0.567(15) 1 calc PR B 1
H14B_8 H 0.3287 0.3090 0.0984 0.040 Uiso 0.567(15) 1 calc PR B 1
C15_8 C 0.3904(8) 0.2708(3) 0.0162(7) 0.0371(16) Uani 0.567(15) 1 d PDU B 1
H15A_8 H 0.4404 0.2924 0.0244 0.044 Uiso 0.567(15) 1 calc PR B 1
H15B_8 H 0.3677 0.2638 -0.0523 0.044 Uiso 0.567(15) 1 calc PR B 1
C12A_8 C 0.3339(7) 0.2241(3) 0.1132(8) 0.0461(18) Uani 0.433(15) 1 d PDU B 2
H12C_8 H 0.2902 0.2044 0.0711 0.055 Uiso 0.433(15) 1 calc PR B 2
H12D_8 H 0.3506 0.2130 0.1789 0.055 Uiso 0.433(15) 1 calc PR B 2
C13A_8 C 0.2886(6) 0.2660(4) 0.1100(7) 0.0409(17) Uani 0.433(15) 1 d PDU B 2
H13C_8 H 0.3084 0.2796 0.1731 0.049 Uiso 0.433(15) 1 calc PR B 2
H13D_8 H 0.2181 0.2636 0.0917 0.049 Uiso 0.433(15) 1 calc PR B 2
C14A_8 C 0.3225(10) 0.2909(4) 0.0361(10) 0.0424(19) Uani 0.433(15) 1 d PDU B 2
H14C_8 H 0.2678 0.2984 -0.0176 0.051 Uiso 0.433(15) 1 calc PR B 2
H14D_8 H 0.3543 0.3167 0.0647 0.051 Uiso 0.433(15) 1 calc PR B 2
C15A_8 C 0.3917(9) 0.2639(4) 0.0018(9) 0.039(2) Uani 0.433(15) 1 d PDU B 2
H15C_8 H 0.3591 0.2506 -0.0593 0.047 Uiso 0.433(15) 1 calc PR B 2
H15D_8 H 0.4451 0.2809 -0.0086 0.047 Uiso 0.433(15) 1 calc PR B 2
C21_8 C 0.58284(16) 0.17258(7) 0.19962(16) 0.0253(5) Uani 1 1 d U . .
C22_8 C 0.53045(16) 0.13697(7) 0.17807(16) 0.0264(5) Uani 1 1 d U . .
H22_8 H 0.4673 0.1364 0.1858 0.032 Uiso 1 1 calc R . .
C23_8 C 0.56718(16) 0.10082(7) 0.14455(16) 0.0247(5) Uani 1 1 d U . .
C24_8 C 0.51345(17) 0.06376(8) 0.12277(18) 0.0303(5) Uani 1 1 d U . .
H24_8 H 0.4491 0.0632 0.1271 0.036 Uiso 1 1 calc R . .
C25_8 C 0.55278(19) 0.02882(8) 0.09560(18) 0.0336(5) Uani 1 1 d U . .
H25_8 H 0.5158 0.0042 0.0810 0.040 Uiso 1 1 calc R . .
C26_8 C 0.64937(17) 0.02927(7) 0.08912(16) 0.0267(5) Uani 1 1 d U . .
C27_8 C 0.70204(17) 0.06476(7) 0.10609(17) 0.0272(5) Uani 1 1 d U . .
H27_8 H 0.7655 0.0650 0.0990 0.033 Uiso 1 1 calc R . .
C28_8 C 0.66231(16) 0.10132(7) 0.13424(16) 0.0248(4) Uani 1 1 d U . .
C29_8 C 0.71541(16) 0.13831(7) 0.15621(17) 0.0272(5) Uani 1 1 d U . .
H29_8 H 0.7787 0.1393 0.1488 0.033 Uiso 1 1 calc R . .
C30_8 C 0.67779(16) 0.17283(7) 0.18799(17) 0.0267(5) Uani 1 1 d U . .
H30_8 H 0.7154 0.1972 0.2025 0.032 Uiso 1 1 calc R . .
C31_8 C 0.7787(2) -0.01165(8) 0.0655(2) 0.0380(6) Uani 1 1 d U . .
H31A_8 H 0.7939 0.0083 0.0207 0.057 Uiso 1 1 calc R . .
H31B_8 H 0.7918 -0.0398 0.0467 0.057 Uiso 1 1 calc R . .
H31C_8 H 0.8182 -0.0059 0.1298 0.057 Uiso 1 1 calc R . .

loop_
_atom_site_aniso_label
_atom_site_aniso_U_11
_atom_site_aniso_U_22
_atom_site_aniso_U_33
_atom_site_aniso_U_23
_atom_site_aniso_U_13
_atom_site_aniso_U_12
O1_1 0.0361(9) 0.0265(8) 0.0333(9) -0.0042(7) 0.0048(7) 0.0040(7)
N1_1 0.0375(12) 0.0255(10) 0.0583(14) 0.0062(9) 0.0182(11) 0.0011(8)
C2_1 0.0221(10) 0.0241(10) 0.0216(10) 0.0004(8) -0.0012(8) -0.0015(8)
C3_1 0.0246(11) 0.0320(11) 0.0261(11) -0.0015(9) -0.0037(9) 0.0010(9)
C4_1 0.0306(12) 0.0185(10) 0.0345(12) 0.0024(9) 0.0034(10) 0.0035(8)
C1_1 0.0219(10) 0.0209(9) 0.0278(11) 0.0007(8) -0.0006(8) 0.0008(8)
C11_1 0.0289(11) 0.0231(10) 0.0254(11) -0.0007(8) -0.0058(8) -0.0012(8)
C12_1 0.0267(12) 0.0404(13) 0.0377(13) 0.0058(10) -0.0004(10) -0.0016(10)
C13_1 0.0251(13) 0.0520(16) 0.0548(17) 0.0094(13) -0.0110(11) -0.0047(11)
C14_1 0.0297(12) 0.0420(13) 0.0421(14) 0.0047(11) -0.0118(10) 0.0060(10)
C15_1 0.0362(13) 0.0306(11) 0.0321(12) 0.0080(9) -0.0002(10) 0.0026(9)
C21_1 0.0215(10) 0.0222(10) 0.0219(10) 0.0038(8) -0.0005(8) 0.0004(8)
C22_1 0.0190(10) 0.0257(10) 0.0240(11) 0.0030(8) -0.0001(8) -0.0005(8)
C23_1 0.0220(11) 0.0282(11) 0.0218(11) 0.0046(9) -0.0002(8) -0.0017(8)
C24_1 0.0245(11) 0.0283(11) 0.0296(11) -0.0001(9) 0.0044(9) -0.0023(9)
C25_1 0.0321(12) 0.0310(12) 0.0273(11) -0.0027(9) 0.0033(9) -0.0053(9)
C26_1 0.0347(12) 0.0239(11) 0.0196(10) -0.0008(8) -0.0006(9) 0.0028(9)
C27_1 0.0250(11) 0.0315(11) 0.0220(11) 0.0016(9) 0.0020(8) 0.0034(9)
C28_1 0.0237(11) 0.0250(11) 0.0204(11) 0.0044(8) -0.0012(8) 0.0008(8)
C29_1 0.0183(10) 0.0284(11) 0.0288(11) 0.0048(9) 0.0018(8) 0.0009(9)
C30_1 0.0212(11) 0.0244(10) 0.0315(12) 0.0044(9) 0.0029(9) -0.0038(8)
C31_1 0.0492(16) 0.0278(12) 0.0422(15) 0.0018(10) 0.0162(12) 0.0078(11)
O1_2 0.0461(11) 0.0302(8) 0.0353(9) 0.0041(7) 0.0036(8) -0.0071(8)
N1_2 0.0305(11) 0.0259(9) 0.0375(11) -0.0003(8) 0.0091(8) 0.0028(8)
C2_2 0.0241(11) 0.0271(11) 0.0315(12) -0.0022(9) 0.0068(9) 0.0009(9)
C3_2 0.0301(12) 0.0338(12) 0.0308(12) 0.0026(10) 0.0041(9) 0.0022(9)
C4_2 0.0319(12) 0.0195(9) 0.0270(11) 0.0019(8) 0.0020(9) -0.0015(9)
C1_2 0.0235(11) 0.0222(10) 0.0358(12) -0.0004(9) 0.0039(9) -0.0001(8)
C11_2 0.0267(11) 0.0256(11) 0.0317(12) -0.0015(9) 0.0013(9) 0.0001(9)
C12_2 0.0253(12) 0.0443(13) 0.0407(14) -0.0041(11) 0.0009(10) 0.0029(10)
C13_2 0.0266(12) 0.0564(16) 0.0419(14) 0.0008(12) -0.0051(10) -0.0014(11)
C14_2 0.0311(12) 0.0476(14) 0.0346(13) -0.0042(11) -0.0017(10) -0.0053(11)
C15_2 0.0351(13) 0.0275(11) 0.0401(13) -0.0062(10) -0.0027(10) 0.0004(9)
C21_2 0.0236(11) 0.0244(10) 0.0285(11) -0.0078(9) 0.0061(9) -0.0030(8)
C22_2 0.0199(10) 0.0303(11) 0.0278(11) -0.0037(9) 0.0018(8) -0.0048(9)
C23_2 0.0220(11) 0.0309(11) 0.0245(11) -0.0056(9) 0.0021(8) 0.0020(9)
C24_2 0.0243(11) 0.0323(12) 0.0315(12) -0.0014(9) 0.0013(9) 0.0023(9)
C25_2 0.0330(13) 0.0332(12) 0.0315(12) 0.0009(10) -0.0003(9) 0.0038(10)
C26_2 0.0385(13) 0.0287(11) 0.0216(11) -0.0001(9) 0.0022(9) -0.0031(10)
C27_2 0.0289(12) 0.0342(12) 0.0250(11) -0.0042(9) 0.0040(9) -0.0041(9)
C28_2 0.0239(11) 0.0287(11) 0.0218(11) -0.0052(8) 0.0008(8) -0.0021(9)
C29_2 0.0183(10) 0.0309(11) 0.0296(11) -0.0070(9) 0.0016(8) -0.0010(9)
C30_2 0.0225(11) 0.0271(10) 0.0327(12) -0.0053(9) 0.0016(9) 0.0020(9)
C31_2 0.0514(16) 0.0317(13) 0.0387(14) -0.0061(10) 0.0153(12) -0.0107(11)
O1_3 0.0458(10) 0.0279(8) 0.0322(9) 0.0013(7) 0.0049(7) -0.0077(8)
N1_3 0.0348(12) 0.0288(10) 0.0596(14) -0.0064(10) 0.0170(10) -0.0020(9)
C2_3 0.0190(10) 0.0252(10) 0.0251(11) -0.0011(8) 0.0004(8) 0.0012(8)
C3_3 0.0275(12) 0.0341(12) 0.0272(11) 0.0036(9) 0.0007(9) 0.0025(9)
C4_3 0.0281(12) 0.0221(10) 0.0380(13) -0.0009(9) 0.0061(10) -0.0043(9)
C1_3 0.0237(11) 0.0207(10) 0.0271(11) -0.0007(8) 0.0034(8) -0.0024(8)
C11_3 0.0345(12) 0.0254(10) 0.0242(11) 0.0008(9) 0.0006(9) -0.0074(9)
C12_3 0.0316(13) 0.0445(14) 0.0358(13) -0.0074(11) -0.0108(10) 0.0074(11)
C13_3 0.0240(12) 0.0760(19) 0.0329(12) 0.0104(13) 0.0002(9) 0.0007(12)
C14_3 0.0309(13) 0.0332(12) 0.0422(14) 0.0071(10) -0.0100(10) -0.0060(10)
C15_3 0.0436(14) 0.0375(13) 0.0277(12) -0.0078(10) 0.0045(10) -0.0119(11)
C21_3 0.0204(10) 0.0249(10) 0.0227(11) -0.0064(8) -0.0006(8) -0.0025(8)
C22_3 0.0211(11) 0.0320(12) 0.0233(11) -0.0040(9) -0.0006(8) -0.0017(9)
C23_3 0.0264(11) 0.0255(11) 0.0218(10) -0.0023(9) 0.0038(8) 0.0011(9)
C24_3 0.0254(12) 0.0319(12) 0.0259(11) -0.0019(9) -0.0003(9) 0.0029(9)
C25_3 0.0400(14) 0.0274(11) 0.0262(12) 0.0018(9) 0.0018(10) 0.0005(10)
C26_3 0.0374(13) 0.0269(11) 0.0206(11) -0.0033(9) 0.0045(9) -0.0079(10)
C27_3 0.0287(12) 0.0300(12) 0.0288(12) -0.0054(9) 0.0072(10) -0.0046(9)
C28_3 0.0237(11) 0.0279(11) 0.0250(11) -0.0053(9) 0.0037(9) -0.0014(9)
C29_3 0.0203(11) 0.0295(11) 0.0346(12) -0.0048(9) 0.0027(9) 0.0011(9)
C30_3 0.0213(11) 0.0249(10) 0.0308(12) -0.0043(9) 0.0012(9) 0.0026(9)
C31_3 0.0503(16) 0.0384(14) 0.0414(15) -0.0052(11) 0.0163(12) -0.0179(12)
O1_4 0.0291(9) 0.0267(8) 0.0370(9) 0.0062(7) 0.0005(7) -0.0017(7)
N1_4 0.0559(14) 0.0295(10) 0.0449(13) 0.0014(10) 0.0218(11) 0.0060(10)
C2_4 0.0244(11) 0.0268(11) 0.0272(11) -0.0020(9) 0.0043(9) -0.0021(9)
C3_4 0.0308(12) 0.0408(13) 0.0336(13) -0.0006(11) 0.0029(10) -0.0061(10)
C4_4 0.0396(13) 0.0220(10) 0.0362(13) 0.0052(10) 0.0094(10) 0.0038(9)
C1_4 0.0333(12) 0.0227(10) 0.0282(11) 0.0024(9) 0.0078(9) -0.0004(9)
C11_4 0.0312(12) 0.0288(11) 0.0399(13) 0.0063(10) 0.0003(10) -0.0021(9)
C12_4 0.0408(15) 0.0572(17) 0.0466(16) -0.0159(13) -0.0124(12) 0.0084(13)
C13_4 0.0498(17) 0.090(2) 0.0250(13) -0.0017(14) -0.0015(11) -0.0119(16)
C14_4 0.0478(16) 0.0397(14) 0.0420(15) 0.0108(11) -0.0074(12) -0.0057(12)
C15_4 0.0397(14) 0.0478(14) 0.0434(14) 0.0155(12) 0.0042(11) 0.0091(12)
C21_4 0.0217(11) 0.0269(11) 0.0270(11) 0.0007(9) 0.0016(9) 0.0036(9)
C22_4 0.0240(11) 0.0287(11) 0.0244(11) -0.0013(9) 0.0029(8) 0.0038(9)
C23_4 0.0195(11) 0.0288(11) 0.0248(11) 0.0004(9) -0.0005(8) 0.0044(8)
C24_4 0.0288(12) 0.0324(12) 0.0264(11) -0.0023(9) 0.0030(9) -0.0019(9)
C25_4 0.0246(11) 0.0256(11) 0.0342(12) -0.0025(9) 0.0017(9) -0.0018(8)
C26_4 0.0165(10) 0.0263(11) 0.0354(12) 0.0034(9) 0.0016(9) 0.0020(8)
C27_4 0.0211(11) 0.0293(11) 0.0282(12) 0.0021(9) 0.0039(9) 0.0043(9)
C28_4 0.0191(10) 0.0261(11) 0.0266(11) 0.0025(9) 0.0025(8) 0.0053(8)
C29_4 0.0295(12) 0.0286(11) 0.0249(11) 0.0012(9) 0.0048(9) 0.0058(9)
C30_4 0.0298(12) 0.0255(11) 0.0288(12) -0.0016(9) 0.0017(9) 0.0023(9)
C31_4 0.0369(14) 0.0295(12) 0.0421(14) 0.0084(10) 0.0109(11) 0.0017(10)
O1_5 0.0304(9) 0.0273(8) 0.0434(10) 0.0029(7) 0.0026(7) -0.0026(7)
N1_5 0.0385(11) 0.0269(10) 0.0308(10) -0.0043(8) 0.0086(8) 0.0012(8)
C2_5 0.0221(11) 0.0262(10) 0.0257(11) -0.0028(9) 0.0010(8) 0.0007(8)
C3_5 0.0251(11) 0.0360(12) 0.0321(12) 0.0001(10) 0.0017(9) -0.0023(10)
C4_5 0.0264(11) 0.0209(10) 0.0296(12) 0.0007(9) -0.0015(9) -0.0016(9)
C1_5 0.0250(11) 0.0232(10) 0.0273(11) -0.0030(9) 0.0037(8) -0.0043(8)
C11_5 0.0263(11) 0.0265(11) 0.0299(12) -0.0012(9) -0.0002(9) 0.0012(8)
C12_5 0.0407(14) 0.0476(15) 0.0281(12) -0.0059(11) -0.0023(10) 0.0049(11)
C13_5 0.0403(15) 0.080(2) 0.0338(14) -0.0056(14) -0.0053(11) 0.0102(14)
C14_5 0.066(2) 0.0657(19) 0.0408(16) 0.0030(14) -0.0100(13) 0.0242(16)
C15_5 0.0365(13) 0.0335(12) 0.0383(13) 0.0006(10) -0.0049(10) 0.0077(10)
C21_5 0.0184(10) 0.0271(11) 0.0258(11) -0.0008(9) 0.0000(8) 0.0043(8)
C22_5 0.0216(11) 0.0304(11) 0.0249(11) -0.0022(9) -0.0003(8) 0.0025(9)
C23_5 0.0192(11) 0.0278(11) 0.0259(11) -0.0020(9) -0.0032(8) 0.0036(8)
C24_5 0.0271(12) 0.0335(11) 0.0285(12) -0.0063(10) 0.0030(9) -0.0040(9)
C25_5 0.0235(11) 0.0282(11) 0.0386(13) -0.0100(10) 0.0028(10) -0.0034(9)
C26_5 0.0157(10) 0.0253(11) 0.0431(13) 0.0010(10) 0.0024(9) 0.0033(8)
C27_5 0.0215(11) 0.0260(11) 0.0307(12) 0.0019(9) 0.0042(9) 0.0028(8)
C28_5 0.0150(10) 0.0263(11) 0.0297(11) 0.0010(9) 0.0007(8) 0.0045(8)
C29_5 0.0276(11) 0.0249(11) 0.0235(11) -0.0005(8) 0.0016(8) 0.0049(9)
C30_5 0.0257(11) 0.0224(10) 0.0268(11) -0.0006(9) -0.0014(8) 0.0040(9)
C31_5 0.0370(14) 0.0268(12) 0.0523(16) 0.0038(11) 0.0169(12) 0.0027(10)
O1_6 0.0348(10) 0.0273(8) 0.0507(11) -0.0077(8) 0.0050(8) 0.0048(7)
N1_6 0.0552(14) 0.0286(10) 0.0425(12) -0.0036(9) 0.0199(10) -0.0098(9)
C2_6 0.0246(11) 0.0240(10) 0.0286(11) 0.0015(9) 0.0056(9) -0.0012(8)
C3_6 0.0292(12) 0.0373(12) 0.0366(13) -0.0022(11) 0.0016(10) 0.0042(10)
C4_6 0.0393(13) 0.0228(11) 0.0332(12) -0.0050(9) 0.0101(10) -0.0038(9)
C1_6 0.0263(11) 0.0244(10) 0.0300(11) -0.0008(9) 0.0079(9) -0.0015(8)
C11_6 0.0324(12) 0.0326(12) 0.0331(12) -0.0051(10) 0.0039(9) -0.0056(10)
C12_6 0.0401(14) 0.0539(16) 0.0299(13) 0.0054(11) -0.0020(11) -0.0087(12)
C13_6 0.0531(17) 0.0632(18) 0.0298(13) 0.0015(12) -0.0078(12) -0.0097(14)
C14_6 0.071(2) 0.0580(19) 0.0473(17) -0.0165(14) 0.0017(15) -0.0185(16)
C15_6 0.0359(13) 0.0436(14) 0.0398(13) -0.0081(11) 0.0074(10) -0.0156(11)
C21_6 0.0191(10) 0.0256(11) 0.0290(11) -0.0025(9) -0.0002(8) -0.0056(8)
C22_6 0.0222(11) 0.0285(11) 0.0265(11) 0.0012(9) 0.0027(8) -0.0035(9)
C23_6 0.0200(11) 0.0263(11) 0.0288(11) -0.0005(9) -0.0020(8) -0.0036(8)
C24_6 0.0265(12) 0.0300(11) 0.0320(12) 0.0032(9) 0.0037(9) 0.0001(9)
C25_6 0.0254(12) 0.0276(11) 0.0412(13) 0.0068(10) 0.0015(10) 0.0028(9)
C26_6 0.0194(11) 0.0250(11) 0.0487(15) -0.0035(10) 0.0031(10) -0.0015(9)
C27_6 0.0215(11) 0.0302(11) 0.0325(12) -0.0040(9) 0.0029(9) -0.0032(9)
C28_6 0.0169(10) 0.0257(11) 0.0319(11) -0.0037(9) 0.0009(8) -0.0058(8)
C29_6 0.0280(11) 0.0287(11) 0.0260(11) -0.0017(9) 0.0037(9) -0.0075(9)
C30_6 0.0273(11) 0.0222(10) 0.0297(11) -0.0002(9) -0.0002(8) -0.0065(9)
C31_6 0.0411(15) 0.0307(13) 0.0621(18) -0.0142(12) 0.0170(13) -0.0039(11)
O1_7 0.0326(9) 0.0256(8) 0.0401(9) -0.0052(7) 0.0039(7) 0.0015(7)
N1_7 0.0609(15) 0.0291(10) 0.0365(11) -0.0028(9) 0.0195(10) -0.0102(10)
C2_7 0.0215(11) 0.0282(10) 0.0230(10) -0.0009(9) 0.0017(8) 0.0016(8)
C3_7 0.0286(12) 0.0447(13) 0.0288(12) -0.0030(10) -0.0030(9) 0.0098(11)
C4_7 0.0367(12) 0.0208(10) 0.0351(12) -0.0065(9) 0.0081(10) -0.0047(9)
C1_7 0.0267(11) 0.0197(9) 0.0247(11) -0.0021(8) 0.0039(8) 0.0025(8)
C11_7 0.0253(11) 0.0263(10) 0.0385(12) -0.0076(9) -0.0066(9) 0.0046(9)
C12_7 0.033(2) 0.030(3) 0.0338(18) 0.0146(18) -0.0107(15) -0.005(2)
C13_7 0.0324(19) 0.039(3) 0.0225(15) -0.0023(17) 0.0013(13) -0.003(2)
C14_7 0.026(2) 0.0237(16) 0.0266(18) -0.0029(13) -0.0012(15) -0.0016(14)
C15_7 0.0167(17) 0.033(2) 0.0240(17) -0.0034(16) -0.0019(13) 0.0004(15)
C12A_7 0.037(4) 0.026(4) 0.040(3) 0.014(3) -0.020(3) -0.006(4)
C13A_7 0.035(4) 0.044(5) 0.039(3) 0.000(4) 0.003(3) -0.006(4)
C14A_7 0.035(5) 0.036(4) 0.040(4) -0.009(3) -0.003(3) -0.005(3)
C15A_7 0.028(4) 0.034(4) 0.041(4) 0.005(3) 0.000(3) 0.002(3)
C21_7 0.0173(10) 0.0251(10) 0.0276(11) -0.0028(9) 0.0002(8) -0.0056(8)
C22_7 0.0220(11) 0.0314(11) 0.0200(10) 0.0011(8) 0.0012(8) -0.0035(9)
C23_7 0.0167(10) 0.0262(11) 0.0239(10) -0.0018(9) -0.0029(8) -0.0025(8)
C24_7 0.0280(12) 0.0317(11) 0.0248(11) 0.0020(9) 0.0016(9) 0.0024(9)
C25_7 0.0291(12) 0.0272(11) 0.0321(12) 0.0046(9) 0.0020(9) 0.0036(9)
C26_7 0.0182(11) 0.0261(11) 0.0382(13) -0.0038(9) 0.0032(9) -0.0029(8)
C27_7 0.0229(11) 0.0277(11) 0.0293(12) -0.0039(9) 0.0049(9) -0.0042(9)
C28_7 0.0178(10) 0.0265(11) 0.0257(11) -0.0011(9) 0.0014(8) -0.0058(8)
C29_7 0.0268(11) 0.0309(11) 0.0209(10) -0.0021(9) 0.0024(8) -0.0065(9)
C30_7 0.0300(12) 0.0236(11) 0.0271(11) 0.0000(9) 0.0006(9) -0.0047(9)
C31_7 0.0397(14) 0.0305(13) 0.0490(16) -0.0117(11) 0.0127(12) -0.0047(10)
O1_8 0.0334(9) 0.0263(8) 0.0316(9) 0.0007(7) 0.0025(7) 0.0033(7)
N1_8 0.0404(13) 0.0300(11) 0.0670(16) 0.0121(11) 0.0216(11) 0.0042(9)
C2_8 0.0249(11) 0.0272(11) 0.0329(12) 0.0051(9) 0.0081(9) 0.0000(9)
C3_8 0.0380(14) 0.0412(13) 0.0360(13) -0.0031(11) 0.0081(11) 0.0032(11)
C4_8 0.0313(12) 0.0238(10) 0.0393(13) 0.0045(9) 0.0096(10) 0.0041(9)
C1_8 0.0244(11) 0.0209(10) 0.0328(12) -0.0009(9) 0.0090(9) -0.0007(8)
C11_8 0.0346(12) 0.0285(11) 0.0398(13) -0.0003(10) -0.0039(10) 0.0048(9)
C12_8 0.033(2) 0.031(3) 0.045(3) 0.009(2) -0.013(2) -0.005(2)
C13_8 0.033(2) 0.047(4) 0.050(3) 0.014(3) 0.0097(18) -0.003(3)
C14_8 0.023(3) 0.033(3) 0.039(3) 0.003(2) -0.003(2) 0.000(2)
C15_8 0.036(3) 0.038(3) 0.034(3) 0.008(2) 0.003(2) 0.001(2)
C12A_8 0.036(3) 0.037(4) 0.057(4) 0.006(3) -0.004(3) -0.011(3)
C13A_8 0.023(3) 0.053(4) 0.047(3) -0.002(3) 0.008(2) -0.001(3)
C14A_8 0.033(4) 0.043(3) 0.047(4) 0.007(3) 0.003(3) 0.003(3)
C15A_8 0.022(3) 0.057(4) 0.036(4) 0.012(3) 0.002(2) 0.012(3)
C21_8 0.0236(11) 0.0242(10) 0.0254(11) 0.0072(8) 0.0010(8) 0.0045(8)
C22_8 0.0187(10) 0.0321(12) 0.0268(11) 0.0068(9) 0.0026(8) 0.0033(9)
C23_8 0.0242(11) 0.0267(11) 0.0208(10) 0.0058(8) 0.0010(8) -0.0015(8)
C24_8 0.0238(11) 0.0338(12) 0.0308(12) 0.0034(9) 0.0028(9) -0.0038(9)
C25_8 0.0328(13) 0.0310(12) 0.0329(13) -0.0020(10) 0.0011(10) -0.0070(10)
C26_8 0.0288(12) 0.0247(11) 0.0236(11) 0.0013(9) 0.0013(8) 0.0038(9)
C27_8 0.0233(11) 0.0306(11) 0.0258(11) 0.0076(9) 0.0029(8) 0.0026(9)
C28_8 0.0243(11) 0.0264(11) 0.0205(10) 0.0074(8) -0.0004(8) 0.0014(9)
C29_8 0.0205(10) 0.0270(11) 0.0334(12) 0.0059(9) 0.0058(9) -0.0001(9)
C30_8 0.0223(11) 0.0242(10) 0.0312(12) 0.0066(9) 0.0027(9) -0.0019(8)
C31_8 0.0431(15) 0.0320(12) 0.0411(14) 0.0046(11) 0.0146(11) 0.0090(11)

loop_
_atom_type_symbol
_atom_type_description
_atom_type_scat_dispersion_real
_atom_type_scat_dispersion_imag
_atom_type_scat_source
C C 0.0181 0.0091 'International Tables Vol C Tables 4.2.6.8 and 6.1.1.4'
H H 0.0000 0.0000 'International Tables Vol C Tables 4.2.6.8 and 6.1.1.4'
N N 0.0311 0.0180 'International Tables Vol C Tables 4.2.6.8 and 6.1.1.4'
O O 0.0492 0.0322 'International Tables Vol C Tables 4.2.6.8 and 6.1.1.4'

loop_
_geom_angle_atom_site_label_1
_geom_angle_atom_site_label_2
_geom_angle_atom_site_label_3
_geom_angle
C26_1 O1_1 C31_1 117.48(19)
C21_1 C2_1 C3_1 112.36(18)
C21_1 C2_1 C1_1 113.87(17)
C3_1 C2_1 C1_1 110.12(17)
C21_1 C2_1 H2_1 106.7
C3_1 C2_1 H2_1 106.7
C1_1 C2_1 H2_1 106.7
C2_1 C3_1 H3A_1 109.5
C2_1 C3_1 H3B_1 109.5
H3A_1 C3_1 H3B_1 109.5
C2_1 C3_1 H3C_1 109.5
H3A_1 C3_1 H3C_1 109.5
H3B_1 C3_1 H3C_1 109.5
N1_1 C4_1 C1_1 177.8(3)
C4_1 C1_1 C11_1 108.50(19)
C4_1 C1_1 C2_1 111.21(17)
C11_1 C1_1 C2_1 114.37(17)
C4_1 C1_1 H1_1 107.5
C11_1 C1_1 H1_1 107.5
C2_1 C1_1 H1_1 107.5
C12_1 C11_1 C15_1 102.53(19)
C12_1 C11_1 C1_1 113.87(19)
C15_1 C11_1 C1_1 113.17(18)
C12_1 C11_1 H11_1 109.0
C15_1 C11_1 H11_1 109.0
C1_1 C11_1 H11_1 109.0
C11_1 C12_1 C13_1 105.7(2)
C11_1 C12_1 H12A_1 110.6
C13_1 C12_1 H12A_1 110.6
C11_1 C12_1 H12B_1 110.6
C13_1 C12_1 H12B_1 110.6
H12A_1 C12_1 H12B_1 108.7
C12_1 C13_1 C14_1 106.7(2)
C12_1 C13_1 H13A_1 110.4
C14_1 C13_1 H13A_1 110.4
C12_1 C13_1 H13B_1 110.4
C14_1 C13_1 H13B_1 110.4
H13A_1 C13_1 H13B_1 108.6
C15_1 C14_1 C13_1 103.98(19)
C15_1 C14_1 H14A_1 111.0
C13_1 C14_1 H14A_1 111.0
C15_1 C14_1 H14B_1 111.0
C13_1 C14_1 H14B_1 111.0
H14A_1 C14_1 H14B_1 109.0
C14_1 C15_1 C11_1 102.87(18)
C14_1 C15_1 H15A_1 111.2
C11_1 C15_1 H15A_1 111.2
C14_1 C15_1 H15B_1 111.2
C11_1 C15_1 H15B_1 111.2
H15A_1 C15_1 H15B_1 109.1
C22_1 C21_1 C30_1 117.7(2)
C22_1 C21_1 C2_1 121.3(2)
C30_1 C21_1 C2_1 120.89(19)
C21_1 C22_1 C23_1 122.1(2)
C21_1 C22_1 H22_1 118.9
C23_1 C22_1 H22_1 118.9
C28_1 C23_1 C22_1 119.2(2)
C28_1 C23_1 C24_1 118.7(2)
C22_1 C23_1 C24_1 122.0(2)
C25_1 C24_1 C23_1 120.8(2)
C25_1 C24_1 H24_1 119.6
C23_1 C24_1 H24_1 119.6
C24_1 C25_1 C26_1 120.4(2)
C24_1 C25_1 H25_1 119.8
C26_1 C25_1 H25_1 119.8
C27_1 C26_1 O1_1 125.9(2)
C27_1 C26_1 C25_1 120.2(2)
O1_1 C26_1 C25_1 113.9(2)
C26_1 C27_1 C28_1 120.1(2)
C26_1 C27_1 H27_1 119.9
C28_1 C27_1 H27_1 119.9
C29_1 C28_1 C23_1 118.2(2)
C29_1 C28_1 C27_1 122.2(2)
C23_1 C28_1 C27_1 119.5(2)
C30_1 C29_1 C28_1 121.5(2)
C30_1 C29_1 H29_1 119.2
C28_1 C29_1 H29_1 119.2
C29_1 C30_1 C21_1 121.1(2)
C29_1 C30_1 H30_1 119.5
C21_1 C30_1 H30_1 119.5
O1_1 C31_1 H31A_1 109.5
O1_1 C31_1 H31B_1 109.5
H31A_1 C31_1 H31B_1 109.5
O1_1 C31_1 H31C_1 109.5
H31A_1 C31_1 H31C_1 109.5
H31B_1 C31_1 H31C_1 109.5
C26_2 O1_2 C31_2 117.6(2)
C21_2 C2_2 C3_2 112.66(19)
C21_2 C2_2 C1_2 113.34(18)
C3_2 C2_2 C1_2 110.51(18)
C21_2 C2_2 H2_2 106.6
C3_2 C2_2 H2_2 106.6
C1_2 C2_2 H2_2 106.6
C2_2 C3_2 H3A_2 109.5
C2_2 C3_2 H3B_2 109.5
H3A_2 C3_2 H3B_2 109.5
C2_2 C3_2 H3C_2 109.5
H3A_2 C3_2 H3C_2 109.5
H3B_2 C3_2 H3C_2 109.5
N1_2 C4_2 C1_2 178.4(2)
C4_2 C1_2 C11_2 109.42(19)
C4_2 C1_2 C2_2 111.21(18)
C11_2 C1_2 C2_2 114.26(18)
C4_2 C1_2 H1_2 107.2
C11_2 C1_2 H1_2 107.2
C2_2 C1_2 H1_2 107.2
C15_2 C11_2 C1_2 114.13(18)
C15_2 C11_2 C12_2 102.19(19)
C1_2 C11_2 C12_2 113.2(2)
C15_2 C11_2 H11_2 109.0
C1_2 C11_2 H11_2 109.0
C12_2 C11_2 H11_2 109.0
C13_2 C12_2 C11_2 104.6(2)
C13_2 C12_2 H12A_2 110.8
C11_2 C12_2 H12A_2 110.8
C13_2 C12_2 H12B_2 110.8
C11_2 C12_2 H12B_2 110.8
H12A_2 C12_2 H12B_2 108.9
C12_2 C13_2 C14_2 105.9(2)
C12_2 C13_2 H13A_2 110.5
C14_2 C13_2 H13A_2 110.5
C12_2 C13_2 H13B_2 110.5
C14_2 C13_2 H13B_2 110.5
H13A_2 C13_2 H13B_2 108.7
C13_2 C14_2 C15_2 106.53(19)
C13_2 C14_2 H14A_2 110.4
C15_2 C14_2 H14A_2 110.4
C13_2 C14_2 H14B_2 110.4
C15_2 C14_2 H14B_2 110.4
H14A_2 C14_2 H14B_2 108.6
C11_2 C15_2 C14_2 103.51(19)
C11_2 C15_2 H15A_2 111.1
C14_2 C15_2 H15A_2 111.1
C11_2 C15_2 H15B_2 111.1
C14_2 C15_2 H15B_2 111.1
H15A_2 C15_2 H15B_2 109.0
C22_2 C21_2 C30_2 117.5(2)
C22_2 C21_2 C2_2 121.3(2)
C30_2 C21_2 C2_2 121.2(2)
C21_2 C22_2 C23_2 122.5(2)
C21_2 C22_2 H22_2 118.8
C23_2 C22_2 H22_2 118.8
C24_2 C23_2 C22_2 122.4(2)
C24_2 C23_2 C28_2 118.8(2)
C22_2 C23_2 C28_2 118.8(2)
C25_2 C24_2 C23_2 120.6(2)
C25_2 C24_2 H24_2 119.7
C23_2 C24_2 H24_2 119.7
C24_2 C25_2 C26_2 120.6(2)
C24_2 C25_2 H25_2 119.7
C26_2 C25_2 H25_2 119.7
C27_2 C26_2 O1_2 125.0(2)
C27_2 C26_2 C25_2 120.4(2)
O1_2 C26_2 C25_2 114.6(2)
C26_2 C27_2 C28_2 120.1(2)
C26_2 C27_2 H27_2 120.0
C28_2 C27_2 H27_2 120.0
C29_2 C28_2 C27_2 122.6(2)
C29_2 C28_2 C23_2 118.1(2)
C27_2 C28_2 C23_2 119.4(2)
C30_2 C29_2 C28_2 121.8(2)
C30_2 C29_2 H29_2 119.1
C28_2 C29_2 H29_2 119.1
C29_2 C30_2 C21_2 121.2(2)
C29_2 C30_2 H30_2 119.4
C21_2 C30_2 H30_2 119.4
O1_2 C31_2 H31A_2 109.5
O1_2 C31_2 H31B_2 109.5
H31A_2 C31_2 H31B_2 109.5
O1_2 C31_2 H31C_2 109.5
H31A_2 C31_2 H31C_2 109.5
H31B_2 C31_2 H31C_2 109.5
C26_3 O1_3 C31_3 116.8(2)
C21_3 C2_3 C3_3 112.84(18)
C21_3 C2_3 C1_3 113.02(18)
C3_3 C2_3 C1_3 110.54(18)
C21_3 C2_3 H2_3 106.7
C3_3 C2_3 H2_3 106.7
C1_3 C2_3 H2_3 106.7
C2_3 C3_3 H3A_3 109.5
C2_3 C3_3 H3B_3 109.5
H3A_3 C3_3 H3B_3 109.5
C2_3 C3_3 H3C_3 109.5
H3A_3 C3_3 H3C_3 109.5
H3B_3 C3_3 H3C_3 109.5
N1_3 C4_3 C1_3 178.4(3)
C4_3 C1_3 C11_3 109.27(19)
C4_3 C1_3 C2_3 109.67(18)
C11_3 C1_3 C2_3 114.49(18)
C4_3 C1_3 H1_3 107.7
C11_3 C1_3 H1_3 107.7
C2_3 C1_3 H1_3 107.7
C12_3 C11_3 C1_3 112.47(19)
C12_3 C11_3 C15_3 101.79(19)
C1_3 C11_3 C15_3 112.13(19)
C12_3 C11_3 H11_3 110.1
C1_3 C11_3 H11_3 110.1
C15_3 C11_3 H11_3 110.1
C13_3 C12_3 C11_3 104.5(2)
C13_3 C12_3 H12A_3 110.9
C11_3 C12_3 H12A_3 110.9
C13_3 C12_3 H12B_3 110.9
C11_3 C12_3 H12B_3 110.9
H12A_3 C12_3 H12B_3 108.9
C12_3 C13_3 C14_3 105.2(2)
C12_3 C13_3 H13A_3 110.7
C14_3 C13_3 H13A_3 110.7
C12_3 C13_3 H13B_3 110.7
C14_3 C13_3 H13B_3 110.7
H13A_3 C13_3 H13B_3 108.8
C13_3 C14_3 C15_3 106.28(19)
C13_3 C14_3 H14A_3 110.5
C15_3 C14_3 H14A_3 110.5
C13_3 C14_3 H14B_3 110.5
C15_3 C14_3 H14B_3 110.5
H14A_3 C14_3 H14B_3 108.7
C14_3 C15_3 C11_3 105.6(2)
C14_3 C15_3 H15A_3 110.6
C11_3 C15_3 H15A_3 110.6
C14_3 C15_3 H15B_3 110.6
C11_3 C15_3 H15B_3 110.6
H15A_3 C15_3 H15B_3 108.8
C22_3 C21_3 C30_3 118.0(2)
C22_3 C21_3 C2_3 121.1(2)
C30_3 C21_3 C2_3 120.8(2)
C21_3 C22_3 C23_3 122.6(2)
C21_3 C22_3 H22_3 118.7
C23_3 C22_3 H22_3 118.7
C24_3 C23_3 C22_3 123.3(2)
C24_3 C23_3 C28_3 118.3(2)
C22_3 C23_3 C28_3 118.4(2)
C25_3 C24_3 C23_3 121.4(2)
C25_3 C24_3 H24_3 119.3
C23_3 C24_3 H24_3 119.3
C24_3 C25_3 C26_3 120.0(2)
C24_3 C25_3 H25_3 120.0
C26_3 C25_3 H25_3 120.0
C27_3 C26_3 O1_3 125.1(2)
C27_3 C26_3 C25_3 120.8(2)
O1_3 C26_3 C25_3 114.1(2)
C26_3 C27_3 C28_3 119.9(2)
C26_3 C27_3 H27_3 120.0
C28_3 C27_3 H27_3 120.0
C29_3 C28_3 C27_3 122.1(2)
C29_3 C28_3 C23_3 118.4(2)
C27_3 C28_3 C23_3 119.5(2)
C30_3 C29_3 C28_3 121.5(2)
C30_3 C29_3 H29_3 119.3
C28_3 C29_3 H29_3 119.3
C29_3 C30_3 C21_3 121.1(2)
C29_3 C30_3 H30_3 119.5
C21_3 C30_3 H30_3 119.5
O1_3 C31_3 H31A_3 109.5
O1_3 C31_3 H31B_3 109.5
H31A_3 C31_3 H31B_3 109.5
O1_3 C31_3 H31C_3 109.5
H31A_3 C31_3 H31C_3 109.5
H31B_3 C31_3 H31C_3 109.5
C26_4 O1_4 C31_4 117.06(19)
C21_4 C2_4 C3_4 112.15(19)
C21_4 C2_4 C1_4 112.73(18)
C3_4 C2_4 C1_4 111.26(19)
C21_4 C2_4 H2_4 106.8
C3_4 C2_4 H2_4 106.8
C1_4 C2_4 H2_4 106.8
C2_4 C3_4 H3A_4 109.5
C2_4 C3_4 H3B_4 109.5
H3A_4 C3_4 H3B_4 109.5
C2_4 C3_4 H3C_4 109.5
H3A_4 C3_4 H3C_4 109.5
H3B_4 C3_4 H3C_4 109.5
N1_4 C4_4 C1_4 179.2(3)
C4_4 C1_4 C11_4 109.3(2)
C4_4 C1_4 C2_4 110.46(19)
C11_4 C1_4 C2_4 114.55(19)
C4_4 C1_4 H1_4 107.4
C11_4 C1_4 H1_4 107.4
C2_4 C1_4 H1_4 107.4
C12_4 C11_4 C15_4 100.8(2)
C12_4 C11_4 C1_4 112.3(2)
C15_4 C11_4 C1_4 113.4(2)
C12_4 C11_4 H11_4 110.0
C15_4 C11_4 H11_4 110.0
C1_4 C11_4 H11_4 110.0
C13_4 C12_4 C11_4 104.3(2)
C13_4 C12_4 H12A_4 110.9
C11_4 C12_4 H12A_4 110.9
C13_4 C12_4 H12B_4 110.9
C11_4 C12_4 H12B_4 110.9
H12A_4 C12_4 H12B_4 108.9
C12_4 C13_4 C14_4 106.5(2)
C12_4 C13_4 H13A_4 110.4
C14_4 C13_4 H13A_4 110.4
C12_4 C13_4 H13B_4 110.4
C14_4 C13_4 H13B_4 110.4
H13A_4 C13_4 H13B_4 108.6
C15_4 C14_4 C13_4 105.3(2)
C15_4 C14_4 H14A_4 110.7
C13_4 C14_4 H14A_4 110.7
C15_4 C14_4 H14B_4 110.7
C13_4 C14_4 H14B_4 110.7
H14A_4 C14_4 H14B_4 108.8
C14_4 C15_4 C11_4 107.2(2)
C14_4 C15_4 H15A_4 110.3
C11_4 C15_4 H15A_4 110.3
C14_4 C15_4 H15B_4 110.3
C11_4 C15_4 H15B_4 110.3
H15A_4 C15_4 H15B_4 108.5
C22_4 C21_4 C30_4 117.2(2)
C22_4 C21_4 C2_4 121.2(2)
C30_4 C21_4 C2_4 121.6(2)
C21_4 C22_4 C23_4 122.6(2)
C21_4 C22_4 H22_4 118.7
C23_4 C22_4 H22_4 118.7
C22_4 C23_4 C28_4 119.4(2)
C22_4 C23_4 C24_4 122.4(2)
C28_4 C23_4 C24_4 118.1(2)
C25_4 C24_4 C23_4 120.7(2)
C25_4 C24_4 H24_4 119.7
C23_4 C24_4 H24_4 119.7
C24_4 C25_4 C26_4 120.9(2)
C24_4 C25_4 H25_4 119.6
C26_4 C25_4 H25_4 119.6
O1_4 C26_4 C27_4 125.0(2)
O1_4 C26_4 C25_4 114.5(2)
C27_4 C26_4 C25_4 120.5(2)
C26_4 C27_4 C28_4 119.4(2)
C26_4 C27_4 H27_4 120.3
C28_4 C27_4 H27_4 120.3
C23_4 C28_4 C29_4 117.8(2)
C23_4 C28_4 C27_4 120.3(2)
C29_4 C28_4 C27_4 121.9(2)
C30_4 C29_4 C28_4 120.9(2)
C30_4 C29_4 H29_4 119.6
C28_4 C29_4 H29_4 119.6
C29_4 C30_4 C21_4 122.0(2)
C29_4 C30_4 H30_4 119.0
C21_4 C30_4 H30_4 119.0
O1_4 C31_4 H31A_4 109.5
O1_4 C31_4 H31B_4 109.5
H31A_4 C31_4 H31B_4 109.5
O1_4 C31_4 H31C_4 109.5
H31A_4 C31_4 H31C_4 109.5
H31B_4 C31_4 H31C_4 109.5
C26_5 O1_5 C31_5 116.8(2)
C21_5 C2_5 C3_5 112.72(19)
C21_5 C2_5 C1_5 113.70(18)
C3_5 C2_5 C1_5 110.12(18)
C21_5 C2_5 H2_5 106.6
C3_5 C2_5 H2_5 106.6
C1_5 C2_5 H2_5 106.6
C2_5 C3_5 H3A_5 109.5
C2_5 C3_5 H3B_5 109.5
H3A_5 C3_5 H3B_5 109.5
C2_5 C3_5 H3C_5 109.5
H3A_5 C3_5 H3C_5 109.5
H3B_5 C3_5 H3C_5 109.5
N1_5 C4_5 C1_5 178.3(3)
C4_5 C1_5 C11_5 108.28(19)
C4_5 C1_5 C2_5 111.97(18)
C11_5 C1_5 C2_5 114.69(18)
C4_5 C1_5 H1_5 107.2
C11_5 C1_5 H1_5 107.2
C2_5 C1_5 H1_5 107.2
C1_5 C11_5 C15_5 113.55(19)
C1_5 C11_5 C12_5 112.70(19)
C15_5 C11_5 C12_5 103.35(19)
C1_5 C11_5 H11_5 109.0
C15_5 C11_5 H11_5 109.0
C12_5 C11_5 H11_5 109.0
C13_5 C12_5 C11_5 104.1(2)
C13_5 C12_5 H12A_5 110.9
C11_5 C12_5 H12A_5 110.9
C13_5 C12_5 H12B_5 110.9
C11_5 C12_5 H12B_5 110.9
H12A_5 C12_5 H12B_5 108.9
C14_5 C13_5 C12_5 107.1(2)
C14_5 C13_5 H13A_5 110.3
C12_5 C13_5 H13A_5 110.3
C14_5 C13_5 H13B_5 110.3
C12_5 C13_5 H13B_5 110.3
H13A_5 C13_5 H13B_5 108.6
C13_5 C14_5 C15_5 107.6(2)
C13_5 C14_5 H14A_5 110.2
C15_5 C14_5 H14A_5 110.2
C13_5 C14_5 H14B_5 110.2
C15_5 C14_5 H14B_5 110.2
H14A_5 C14_5 H14B_5 108.5
C14_5 C15_5 C11_5 105.2(2)
C14_5 C15_5 H15A_5 110.7
C11_5 C15_5 H15A_5 110.7
C14_5 C15_5 H15B_5 110.7
C11_5 C15_5 H15B_5 110.7
H15A_5 C15_5 H15B_5 108.8
C22_5 C21_5 C30_5 117.8(2)
C22_5 C21_5 C2_5 121.4(2)
C30_5 C21_5 C2_5 120.7(2)
C21_5 C22_5 C23_5 122.3(2)
C21_5 C22_5 H22_5 118.9
C23_5 C22_5 H22_5 118.9
C22_5 C23_5 C28_5 119.3(2)
C22_5 C23_5 C24_5 122.8(2)
C28_5 C23_5 C24_5 117.9(2)
C25_5 C24_5 C23_5 121.1(2)
C25_5 C24_5 H24_5 119.4
C23_5 C24_5 H24_5 119.4
C24_5 C25_5 C26_5 120.5(2)
C24_5 C25_5 H25_5 119.8
C26_5 C25_5 H25_5 119.8
C27_5 C26_5 O1_5 124.6(2)
C27_5 C26_5 C25_5 120.8(2)
O1_5 C26_5 C25_5 114.6(2)
C26_5 C27_5 C28_5 119.0(2)
C26_5 C27_5 H27_5 120.5
C28_5 C27_5 H27_5 120.5
C23_5 C28_5 C29_5 118.4(2)
C23_5 C28_5 C27_5 120.6(2)
C29_5 C28_5 C27_5 121.0(2)
C30_5 C29_5 C28_5 120.5(2)
C30_5 C29_5 H29_5 119.7
C28_5 C29_5 H29_5 119.7
C29_5 C30_5 C21_5 121.8(2)
C29_5 C30_5 H30_5 119.1
C21_5 C30_5 H30_5 119.1
O1_5 C31_5 H31A_5 109.5
O1_5 C31_5 H31B_5 109.5
H31A_5 C31_5 H31B_5 109.5
O1_5 C31_5 H31C_5 109.5
H31A_5 C31_5 H31C_5 109.5
H31B_5 C31_5 H31C_5 109.5
C26_6 O1_6 C31_6 116.4(2)
C21_6 C2_6 C3_6 112.36(19)
C21_6 C2_6 C1_6 113.09(18)
C3_6 C2_6 C1_6 110.88(19)
C21_6 C2_6 H2_6 106.7
C3_6 C2_6 H2_6 106.7
C1_6 C2_6 H2_6 106.7
C2_6 C3_6 H3A_6 109.5
C2_6 C3_6 H3B_6 109.5
H3A_6 C3_6 H3B_6 109.5
C2_6 C3_6 H3C_6 109.5
H3A_6 C3_6 H3C_6 109.5
H3B_6 C3_6 H3C_6 109.5
N1_6 C4_6 C1_6 177.3(3)
C4_6 C1_6 C11_6 108.8(2)
C4_6 C1_6 C2_6 111.01(19)
C11_6 C1_6 C2_6 113.73(18)
C4_6 C1_6 H1_6 107.7
C11_6 C1_6 H1_6 107.7
C2_6 C1_6 H1_6 107.7
C12_6 C11_6 C1_6 111.5(2)
C12_6 C11_6 C15_6 104.6(2)
C1_6 C11_6 C15_6 113.8(2)
C12_6 C11_6 H11_6 108.9
C1_6 C11_6 H11_6 108.9
C15_6 C11_6 H11_6 108.9
C13_6 C12_6 C11_6 104.8(2)
C13_6 C12_6 H12A_6 110.8
C11_6 C12_6 H12A_6 110.8
C13_6 C12_6 H12B_6 110.8
C11_6 C12_6 H12B_6 110.8
H12A_6 C12_6 H12B_6 108.9
C12_6 C13_6 C14_6 102.0(2)
C12_6 C13_6 H13A_6 111.4
C14_6 C13_6 H13A_6 111.4
C12_6 C13_6 H13B_6 111.4
C14_6 C13_6 H13B_6 111.4
H13A_6 C13_6 H13B_6 109.2
C15_6 C14_6 C13_6 104.2(2)
C15_6 C14_6 H14A_6 110.9
C13_6 C14_6 H14A_6 110.9
C15_6 C14_6 H14B_6 110.9
C13_6 C14_6 H14B_6 110.9
H14A_6 C14_6 H14B_6 108.9
C14_6 C15_6 C11_6 106.1(2)
C14_6 C15_6 H15A_6 110.5
C11_6 C15_6 H15A_6 110.5
C14_6 C15_6 H15B_6 110.5
C11_6 C15_6 H15B_6 110.5
H15A_6 C15_6 H15B_6 108.7
C22_6 C21_6 C30_6 117.5(2)
C22_6 C21_6 C2_6 121.0(2)
C30_6 C21_6 C2_6 121.5(2)
C21_6 C22_6 C23_6 122.3(2)
C21_6 C22_6 H22_6 118.8
C23_6 C22_6 H22_6 118.8
C22_6 C23_6 C28_6 119.2(2)
C22_6 C23_6 C24_6 122.7(2)
C28_6 C23_6 C24_6 118.0(2)
C25_6 C24_6 C23_6 120.9(2)
C25_6 C24_6 H24_6 119.5
C23_6 C24_6 H24_6 119.5
C24_6 C25_6 C26_6 120.4(2)
C24_6 C25_6 H25_6 119.8
C26_6 C25_6 H25_6 119.8
C27_6 C26_6 O1_6 124.8(2)
C27_6 C26_6 C25_6 120.9(2)
O1_6 C26_6 C25_6 114.3(2)
C26_6 C27_6 C28_6 119.2(2)
C26_6 C27_6 H27_6 120.4
C28_6 C27_6 H27_6 120.4
C23_6 C28_6 C29_6 118.2(2)
C23_6 C28_6 C27_6 120.3(2)
C29_6 C28_6 C27_6 121.5(2)
C30_6 C29_6 C28_6 120.9(2)
C30_6 C29_6 H29_6 119.6
C28_6 C29_6 H29_6 119.6
C29_6 C30_6 C21_6 121.8(2)
C29_6 C30_6 H30_6 119.1
C21_6 C30_6 H30_6 119.1
O1_6 C31_6 H31A_6 109.5
O1_6 C31_6 H31B_6 109.5
H31A_6 C31_6 H31B_6 109.5
O1_6 C31_6 H31C_6 109.5
H31A_6 C31_6 H31C_6 109.5
H31B_6 C31_6 H31C_6 109.5
C26_7 O1_7 C31_7 117.1(2)
C21_7 C2_7 C3_7 112.13(18)
C21_7 C2_7 C1_7 112.93(17)
C3_7 C2_7 C1_7 110.77(18)
C21_7 C2_7 H2_7 106.9
C3_7 C2_7 H2_7 106.9
C1_7 C2_7 H2_7 106.9
C2_7 C3_7 H3A_7 109.5
C2_7 C3_7 H3B_7 109.5
H3A_7 C3_7 H3B_7 109.5
C2_7 C3_7 H3C_7 109.5
H3A_7 C3_7 H3C_7 109.5
H3B_7 C3_7 H3C_7 109.5
N1_7 C4_7 C1_7 178.7(3)
C4_7 C1_7 C11_7 109.7(2)
C4_7 C1_7 C2_7 110.89(18)
C11_7 C1_7 C2_7 113.72(17)
C4_7 C1_7 H1_7 107.4
C11_7 C1_7 H1_7 107.4
C2_7 C1_7 H1_7 107.4
C12A_7 C11_7 C15_7 104.0(6)
C12A_7 C11_7 C1_7 120.0(6)
C15_7 C11_7 C1_7 117.1(3)
C12A_7 C11_7 C15A_7 107.6(7)
C15_7 C11_7 C15A_7 17.1(4)
C1_7 C11_7 C15A_7 102.1(5)
C12A_7 C11_7 C12_7 18.4(5)
C15_7 C11_7 C12_7 99.5(3)
C1_7 C11_7 C12_7 108.7(3)
C15A_7 C11_7 C12_7 97.9(5)
C12A_7 C11_7 H11A_7 92.2
C15_7 C11_7 H11A_7 110.3
C1_7 C11_7 H11A_7 110.3
C15A_7 C11_7 H11A_7 126.0
C12_7 C11_7 H11A_7 110.3
C12A_7 C11_7 H11B_7 108.8
C15_7 C11_7 H11B_7 95.0
C1_7 C11_7 H11B_7 108.8
C15A_7 C11_7 H11B_7 108.8
C12_7 C11_7 H11B_7 127.2
H11A_7 C11_7 H11B_7 19.9
C13_7 C12_7 C11_7 105.0(3)
C13_7 C12_7 H12A_7 110.8
C11_7 C12_7 H12A_7 110.8
C13_7 C12_7 H12B_7 110.8
C11_7 C12_7 H12B_7 110.8
H12A_7 C12_7 H12B_7 108.8
C14_7 C13_7 C12_7 106.7(3)
C14_7 C13_7 H13A_7 110.4
C12_7 C13_7 H13A_7 110.4
C14_7 C13_7 H13B_7 110.4
C12_7 C13_7 H13B_7 110.4
H13A_7 C13_7 H13B_7 108.6
C13_7 C14_7 C15_7 106.0(3)
C13_7 C14_7 H14A_7 110.5
C15_7 C14_7 H14A_7 110.5
C13_7 C14_7 H14B_7 110.5
C15_7 C14_7 H14B_7 110.5
H14A_7 C14_7 H14B_7 108.7
C11_7 C15_7 C14_7 105.9(3)
C11_7 C15_7 H15A_7 110.6
C14_7 C15_7 H15A_7 110.6
C11_7 C15_7 H15B_7 110.6
C14_7 C15_7 H15B_7 110.6
H15A_7 C15_7 H15B_7 108.7
C11_7 C12A_7 C13A_7 102.7(7)
C11_7 C12A_7 H12C_7 111.2
C13A_7 C12A_7 H12C_7 111.2
C11_7 C12A_7 H12D_7 111.2
C13A_7 C12A_7 H12D_7 111.2
H12C_7 C12A_7 H12D_7 109.1
C14A_7 C13A_7 C12A_7 109.8(9)
C14A_7 C13A_7 H13C_7 109.7
C12A_7 C13A_7 H13C_7 109.7
C14A_7 C13A_7 H13D_7 109.7
C12A_7 C13A_7 H13D_7 109.7
H13C_7 C13A_7 H13D_7 108.2
C13A_7 C14A_7 C15A_7 106.6(9)
C13A_7 C14A_7 H14C_7 110.4
C15A_7 C14A_7 H14C_7 110.4
C13A_7 C14A_7 H14D_7 110.4
C15A_7 C14A_7 H14D_7 110.4
H14C_7 C14A_7 H14D_7 108.6
C14A_7 C15A_7 C11_7 101.0(7)
C14A_7 C15A_7 H15C_7 111.6
C11_7 C15A_7 H15C_7 111.6
C14A_7 C15A_7 H15D_7 111.6
C11_7 C15A_7 H15D_7 111.6
H15C_7 C15A_7 H15D_7 109.4
C22_7 C21_7 C30_7 117.6(2)
C22_7 C21_7 C2_7 120.7(2)
C30_7 C21_7 C2_7 121.69(19)
C21_7 C22_7 C23_7 122.1(2)
C21_7 C22_7 H22_7 118.9
C23_7 C22_7 H22_7 118.9
C22_7 C23_7 C24_7 122.1(2)
C22_7 C23_7 C28_7 119.3(2)
C24_7 C23_7 C28_7 118.6(2)
C25_7 C24_7 C23_7 120.6(2)
C25_7 C24_7 H24_7 119.7
C23_7 C24_7 H24_7 119.7
C24_7 C25_7 C26_7 121.1(2)
C24_7 C25_7 H25_7 119.5
C26_7 C25_7 H25_7 119.5
O1_7 C26_7 C27_7 124.8(2)
O1_7 C26_7 C25_7 114.8(2)
C27_7 C26_7 C25_7 120.5(2)
C26_7 C27_7 C28_7 119.3(2)
C26_7 C27_7 H27_7 120.3
C28_7 C27_7 H27_7 120.3
C29_7 C28_7 C23_7 118.0(2)
C29_7 C28_7 C27_7 122.2(2)
C23_7 C28_7 C27_7 119.8(2)
C30_7 C29_7 C28_7 121.2(2)
C30_7 C29_7 H29_7 119.4
C28_7 C29_7 H29_7 119.4
C29_7 C30_7 C21_7 121.8(2)
C29_7 C30_7 H30_7 119.1
C21_7 C30_7 H30_7 119.1
O1_7 C31_7 H31A_7 109.5
O1_7 C31_7 H31B_7 109.5
H31A_7 C31_7 H31B_7 109.5
O1_7 C31_7 H31C_7 109.5
H31A_7 C31_7 H31C_7 109.5
H31B_7 C31_7 H31C_7 109.5
C26_8 O1_8 C31_8 117.36(19)
C21_8 C2_8 C3_8 111.7(2)
C21_8 C2_8 C1_8 113.26(18)
C3_8 C2_8 C1_8 110.71(19)
C21_8 C2_8 H2_8 106.9
C3_8 C2_8 H2_8 106.9
C1_8 C2_8 H2_8 106.9
C2_8 C3_8 H3A_8 109.5
C2_8 C3_8 H3B_8 109.5
H3A_8 C3_8 H3B_8 109.5
C2_8 C3_8 H3C_8 109.5
H3A_8 C3_8 H3C_8 109.5
H3B_8 C3_8 H3C_8 109.5
N1_8 C4_8 C1_8 177.1(3)
C4_8 C1_8 C11_8 109.0(2)
C4_8 C1_8 C2_8 110.10(18)
C11_8 C1_8 C2_8 114.90(18)
C4_8 C1_8 H1_8 107.5
C11_8 C1_8 H1_8 107.5
C2_8 C1_8 H1_8 107.5
C12_8 C11_8 C15A_8 103.6(6)
C12_8 C11_8 C1_8 118.9(4)
C15A_8 C11_8 C1_8 117.3(6)
C12_8 C11_8 C15_8 103.2(5)
C15A_8 C11_8 C15_8 11.4(8)
C1_8 C11_8 C15_8 108.8(5)
C12_8 C11_8 C12A_8 19.4(4)
C15A_8 C11_8 C12A_8 99.5(6)
C1_8 C11_8 C12A_8 106.2(5)
C15_8 C11_8 C12A_8 95.5(5)
C12_8 C11_8 H11A_8 108.5
C15A_8 C11_8 H11A_8 97.9
C1_8 C11_8 H11A_8 108.5
C15_8 C11_8 H11A_8 108.5
C12A_8 C11_8 H11A_8 127.8
C12_8 C11_8 H11B_8 92.1
C15A_8 C11_8 H11B_8 111.0
C1_8 C11_8 H11B_8 111.0
C15_8 C11_8 H11B_8 122.3
C12A_8 C11_8 H11B_8 111.0
H11A_8 C11_8 H11B_8 18.6
C11_8 C12_8 C13_8 104.0(4)
C11_8 C12_8 H12A_8 111.0
C13_8 C12_8 H12A_8 111.0
C11_8 C12_8 H12B_8 111.0
C13_8 C12_8 H12B_8 111.0
H12A_8 C12_8 H12B_8 109.0
C12_8 C13_8 C14_8 106.4(5)
C12_8 C13_8 H13A_8 110.5
C14_8 C13_8 H13A_8 110.5
C12_8 C13_8 H13B_8 110.5
C14_8 C13_8 H13B_8 110.5
H13A_8 C13_8 H13B_8 108.6
C15_8 C14_8 C13_8 105.6(5)
C15_8 C14_8 H14A_8 110.6
C13_8 C14_8 H14A_8 110.6
C15_8 C14_8 H14B_8 110.6
C13_8 C14_8 H14B_8 110.6
H14A_8 C14_8 H14B_8 108.8
C14_8 C15_8 C11_8 103.7(5)
C14_8 C15_8 H15A_8 111.0
C11_8 C15_8 H15A_8 111.0
C14_8 C15_8 H15B_8 111.0
C11_8 C15_8 H15B_8 111.0
H15A_8 C15_8 H15B_8 109.0
C13A_8 C12A_8 C11_8 104.9(6)
C13A_8 C12A_8 H12C_8 110.8
C11_8 C12A_8 H12C_8 110.8
C13A_8 C12A_8 H12D_8 110.8
C11_8 C12A_8 H12D_8 110.8
H12C_8 C12A_8 H12D_8 108.8
C12A_8 C13A_8 C14A_8 106.3(7)
C12A_8 C13A_8 H13C_8 110.5
C14A_8 C13A_8 H13C_8 110.5
C12A_8 C13A_8 H13D_8 110.5
C14A_8 C13A_8 H13D_8 110.5
H13C_8 C13A_8 H13D_8 108.7
C15A_8 C14A_8 C13A_8 106.9(8)
C15A_8 C14A_8 H14C_8 110.3
C13A_8 C14A_8 H14C_8 110.3
C15A_8 C14A_8 H14D_8 110.3
C13A_8 C14A_8 H14D_8 110.3
H14C_8 C14A_8 H14D_8 108.6
C11_8 C15A_8 C14A_8 108.1(8)
C11_8 C15A_8 H15C_8 110.1
C14A_8 C15A_8 H15C_8 110.1
C11_8 C15A_8 H15D_8 110.1
C14A_8 C15A_8 H15D_8 110.1
H15C_8 C15A_8 H15D_8 108.4
C22_8 C21_8 C30_8 118.2(2)
C22_8 C21_8 C2_8 120.8(2)
C30_8 C21_8 C2_8 120.9(2)
C21_8 C22_8 C23_8 122.3(2)
C21_8 C22_8 H22_8 118.9
C23_8 C22_8 H22_8 118.9
C24_8 C23_8 C22_8 122.5(2)
C24_8 C23_8 C28_8 118.5(2)
C22_8 C23_8 C28_8 119.0(2)
C25_8 C24_8 C23_8 121.0(2)
C25_8 C24_8 H24_8 119.5
C23_8 C24_8 H24_8 119.5
C24_8 C25_8 C26_8 119.9(2)
C24_8 C25_8 H25_8 120.0
C26_8 C25_8 H25_8 120.0
C27_8 C26_8 O1_8 125.8(2)
C27_8 C26_8 C25_8 120.7(2)
O1_8 C26_8 C25_8 113.6(2)
C26_8 C27_8 C28_8 120.1(2)
C26_8 C27_8 H27_8 120.0
C28_8 C27_8 H27_8 120.0
C29_8 C28_8 C27_8 122.1(2)
C29_8 C28_8 C23_8 118.2(2)
C27_8 C28_8 C23_8 119.7(2)
C30_8 C29_8 C28_8 121.5(2)
C30_8 C29_8 H29_8 119.2
C28_8 C29_8 H29_8 119.2
C29_8 C30_8 C21_8 120.9(2)
C29_8 C30_8 H30_8 119.6
C21_8 C30_8 H30_8 119.6
O1_8 C31_8 H31A_8 109.5
O1_8 C31_8 H31B_8 109.5
H31A_8 C31_8 H31B_8 109.5
O1_8 C31_8 H31C_8 109.5
H31A_8 C31_8 H31C_8 109.5
H31B_8 C31_8 H31C_8 109.5

loop_
_geom_bond_atom_site_label_1
_geom_bond_atom_site_label_2
_geom_bond_distance
O1_1 C26_1 1.369(3)
O1_1 C31_1 1.422(3)
N1_1 C4_1 1.142(3)
C2_1 C21_1 1.516(3)
C2_1 C3_1 1.530(3)
C2_1 C1_1 1.559(3)
C2_1 H2_1 1.0000
C3_1 H3A_1 0.9800
C3_1 H3B_1 0.9800
C3_1 H3C_1 0.9800
C4_1 C1_1 1.475(3)
C1_1 C11_1 1.543(3)
C1_1 H1_1 1.0000
C11_1 C12_1 1.522(3)
C11_1 C15_1 1.531(3)
C11_1 H11_1 1.0000
C12_1 C13_1 1.529(3)
C12_1 H12A_1 0.9900
C12_1 H12B_1 0.9900
C13_1 C14_1 1.531(4)
C13_1 H13A_1 0.9900
C13_1 H13B_1 0.9900
C14_1 C15_1 1.526(3)
C14_1 H14A_1 0.9900
C14_1 H14B_1 0.9900
C15_1 H15A_1 0.9900
C15_1 H15B_1 0.9900
C21_1 C22_1 1.376(3)
C21_1 C30_1 1.430(3)
C22_1 C23_1 1.420(3)
C22_1 H22_1 0.9500
C23_1 C28_1 1.418(3)
C23_1 C24_1 1.421(3)
C24_1 C25_1 1.351(3)
C24_1 H24_1 0.9500
C25_1 C26_1 1.434(3)
C25_1 H25_1 0.9500
C26_1 C27_1 1.360(3)
C27_1 C28_1 1.422(3)
C27_1 H27_1 0.9500
C28_1 C29_1 1.408(3)
C29_1 C30_1 1.371(3)
C29_1 H29_1 0.9500
C30_1 H30_1 0.9500
C31_1 H31A_1 0.9800
C31_1 H31B_1 0.9800
C31_1 H31C_1 0.9800
O1_2 C26_2 1.368(3)
O1_2 C31_2 1.424(3)
N1_2 C4_2 1.135(3)
C2_2 C21_2 1.515(3)
C2_2 C3_2 1.531(3)
C2_2 C1_2 1.553(3)
C2_2 H2_2 1.0000
C3_2 H3A_2 0.9800
C3_2 H3B_2 0.9800
C3_2 H3C_2 0.9800
C4_2 C1_2 1.482(3)
C1_2 C11_2 1.535(3)
C1_2 H1_2 1.0000
C11_2 C15_2 1.533(3)
C11_2 C12_2 1.536(3)
C11_2 H11_2 1.0000
C12_2 C13_2 1.517(3)
C12_2 H12A_2 0.9900
C12_2 H12B_2 0.9900
C13_2 C14_2 1.535(4)
C13_2 H13A_2 0.9900
C13_2 H13B_2 0.9900
C14_2 C15_2 1.536(3)
C14_2 H14A_2 0.9900
C14_2 H14B_2 0.9900
C15_2 H15A_2 0.9900
C15_2 H15B_2 0.9900
C21_2 C22_2 1.372(3)
C21_2 C30_2 1.433(3)
C22_2 C23_2 1.423(3)
C22_2 H22_2 0.9500
C23_2 C24_2 1.419(3)
C23_2 C28_2 1.424(3)
C24_2 C25_2 1.357(3)
C24_2 H24_2 0.9500
C25_2 C26_2 1.423(4)
C25_2 H25_2 0.9500
C26_2 C27_2 1.364(3)
C27_2 C28_2 1.420(3)
C27_2 H27_2 0.9500
C28_2 C29_2 1.410(3)
C29_2 C30_2 1.360(3)
C29_2 H29_2 0.9500
C30_2 H30_2 0.9500
C31_2 H31A_2 0.9800
C31_2 H31B_2 0.9800
C31_2 H31C_2 0.9800
O1_3 C26_3 1.373(3)
O1_3 C31_3 1.424(3)
N1_3 C4_3 1.153(3)
C2_3 C21_3 1.509(3)
C2_3 C3_3 1.533(3)
C2_3 C1_3 1.559(3)
C2_3 H2_3 1.0000
C3_3 H3A_3 0.9800
C3_3 H3B_3 0.9800
C3_3 H3C_3 0.9800
C4_3 C1_3 1.478(3)
C1_3 C11_3 1.539(3)
C1_3 H1_3 1.0000
C11_3 C12_3 1.523(3)
C11_3 C15_3 1.542(3)
C11_3 H11_3 1.0000
C12_3 C13_3 1.518(4)
C12_3 H12A_3 0.9900
C12_3 H12B_3 0.9900
C13_3 C14_3 1.531(4)
C13_3 H13A_3 0.9900
C13_3 H13B_3 0.9900
C14_3 C15_3 1.535(4)
C14_3 H14A_3 0.9900
C14_3 H14B_3 0.9900
C15_3 H15A_3 0.9900
C15_3 H15B_3 0.9900
C21_3 C22_3 1.361(3)
C21_3 C30_3 1.433(3)
C22_3 C23_3 1.426(3)
C22_3 H22_3 0.9500
C23_3 C24_3 1.416(3)
C23_3 C28_3 1.434(3)
C24_3 C25_3 1.359(3)
C24_3 H24_3 0.9500
C25_3 C26_3 1.422(4)
C25_3 H25_3 0.9500
C26_3 C27_3 1.368(4)
C27_3 C28_3 1.419(3)
C27_3 H27_3 0.9500
C28_3 C29_3 1.406(3)
C29_3 C30_3 1.370(3)
C29_3 H29_3 0.9500
C30_3 H30_3 0.9500
C31_3 H31A_3 0.9800
C31_3 H31B_3 0.9800
C31_3 H31C_3 0.9800
O1_4 C26_4 1.364(3)
O1_4 C31_4 1.418(3)
N1_4 C4_4 1.139(3)
C2_4 C21_4 1.521(3)
C2_4 C3_4 1.530(3)
C2_4 C1_4 1.560(3)
C2_4 H2_4 1.0000
C3_4 H3A_4 0.9800
C3_4 H3B_4 0.9800
C3_4 H3C_4 0.9800
C4_4 C1_4 1.473(3)
C1_4 C11_4 1.544(3)
C1_4 H1_4 1.0000
C11_4 C12_4 1.522(4)
C11_4 C15_4 1.534(3)
C11_4 H11_4 1.0000
C12_4 C13_4 1.514(5)
C12_4 H12A_4 0.9900
C12_4 H12B_4 0.9900
C13_4 C14_4 1.517(4)
C13_4 H13A_4 0.9900
C13_4 H13B_4 0.9900
C14_4 C15_4 1.506(4)
C14_4 H14A_4 0.9900
C14_4 H14B_4 0.9900
C15_4 H15A_4 0.9900
C15_4 H15B_4 0.9900
C21_4 C22_4 1.375(3)
C21_4 C30_4 1.415(3)
C22_4 C23_4 1.406(3)
C22_4 H22_4 0.9500
C23_4 C28_4 1.412(3)
C23_4 C24_4 1.425(3)
C24_4 C25_4 1.362(4)
C24_4 H24_4 0.9500
C25_4 C26_4 1.411(4)
C25_4 H25_4 0.9500
C26_4 C27_4 1.368(3)
C27_4 C28_4 1.430(3)
C27_4 H27_4 0.9500
C28_4 C29_4 1.422(3)
C29_4 C30_4 1.361(3)
C29_4 H29_4 0.9500
C30_4 H30_4 0.9500
C31_4 H31A_4 0.9800
C31_4 H31B_4 0.9800
C31_4 H31C_4 0.9800
O1_5 C26_5 1.373(3)
O1_5 C31_5 1.417(3)
N1_5 C4_5 1.138(3)
C2_5 C21_5 1.521(3)
C2_5 C3_5 1.529(3)
C2_5 C1_5 1.551(3)
C2_5 H2_5 1.0000
C3_5 H3A_5 0.9800
C3_5 H3B_5 0.9800
C3_5 H3C_5 0.9800
C4_5 C1_5 1.473(3)
C1_5 C11_5 1.534(3)
C1_5 H1_5 1.0000
C11_5 C15_5 1.536(3)
C11_5 C12_5 1.536(3)
C11_5 H11_5 1.0000
C12_5 C13_5 1.511(3)
C12_5 H12A_5 0.9900
C12_5 H12B_5 0.9900
C13_5 C14_5 1.505(4)
C13_5 H13A_5 0.9900
C13_5 H13B_5 0.9900
C14_5 C15_5 1.511(4)
C14_5 H14A_5 0.9900
C14_5 H14B_5 0.9900
C15_5 H15A_5 0.9900
C15_5 H15B_5 0.9900
C21_5 C22_5 1.377(3)
C21_5 C30_5 1.411(3)
C22_5 C23_5 1.408(3)
C22_5 H22_5 0.9500
C23_5 C28_5 1.408(3)
C23_5 C24_5 1.418(3)
C24_5 C25_5 1.367(4)
C24_5 H24_5 0.9500
C25_5 C26_5 1.404(4)
C25_5 H25_5 0.9500
C26_5 C27_5 1.372(3)
C27_5 C28_5 1.430(3)
C27_5 H27_5 0.9500
C28_5 C29_5 1.422(3)
C29_5 C30_5 1.368(3)
C29_5 H29_5 0.9500
C30_5 H30_5 0.9500
C31_5 H31A_5 0.9800
C31_5 H31B_5 0.9800
C31_5 H31C_5 0.9800
O1_6 C26_6 1.374(3)
O1_6 C31_6 1.415(4)
N1_6 C4_6 1.138(3)
C2_6 C21_6 1.521(3)
C2_6 C3_6 1.532(3)
C2_6 C1_6 1.558(3)
C2_6 H2_6 1.0000
C3_6 H3A_6 0.9800
C3_6 H3B_6 0.9800
C3_6 H3C_6 0.9800
C4_6 C1_6 1.469(3)
C1_6 C11_6 1.540(3)
C1_6 H1_6 1.0000
C11_6 C12_6 1.534(3)
C11_6 C15_6 1.549(3)
C11_6 H11_6 1.0000
C12_6 C13_6 1.512(3)
C12_6 H12A_6 0.9900
C12_6 H12B_6 0.9900
C13_6 C14_6 1.514(4)
C13_6 H13A_6 0.9900
C13_6 H13B_6 0.9900
C14_6 C15_6 1.486(4)
C14_6 H14A_6 0.9900
C14_6 H14B_6 0.9900
C15_6 H15A_6 0.9900
C15_6 H15B_6 0.9900
C21_6 C22_6 1.385(3)
C21_6 C30_6 1.403(3)
C22_6 C23_6 1.407(3)
C22_6 H22_6 0.9500
C23_6 C28_6 1.412(3)
C23_6 C24_6 1.426(3)
C24_6 C25_6 1.362(4)
C24_6 H24_6 0.9500
C25_6 C26_6 1.412(4)
C25_6 H25_6 0.9500
C26_6 C27_6 1.366(4)
C27_6 C28_6 1.431(3)
C27_6 H27_6 0.9500
C28_6 C29_6 1.414(3)
C29_6 C30_6 1.373(3)
C29_6 H29_6 0.9500
C30_6 H30_6 0.9500
C31_6 H31A_6 0.9800
C31_6 H31B_6 0.9800
C31_6 H31C_6 0.9800
O1_7 C26_7 1.364(3)
O1_7 C31_7 1.422(3)
N1_7 C4_7 1.128(3)
C2_7 C21_7 1.522(3)
C2_7 C3_7 1.529(3)
C2_7 C1_7 1.551(3)
C2_7 H2_7 1.0000
C3_7 H3A_7 0.9800
C3_7 H3B_7 0.9800
C3_7 H3C_7 0.9800
C4_7 C1_7 1.475(3)
C1_7 C11_7 1.542(3)
C1_7 H1_7 1.0000
C11_7 C12A_7 1.432(10)
C11_7 C15_7 1.528(4)
C11_7 C15A_7 1.579(10)
C11_7 C12_7 1.582(6)
C11_7 H11A_7 1.0000
C11_7 H11B_7 1.0000
C12_7 C13_7 1.524(5)
C12_7 H12A_7 0.9900
C12_7 H12B_7 0.9900
C13_7 C14_7 1.510(5)
C13_7 H13A_7 0.9900
C13_7 H13B_7 0.9900
C14_7 C15_7 1.538(5)
C14_7 H14A_7 0.9900
C14_7 H14B_7 0.9900
C15_7 H15A_7 0.9900
C15_7 H15B_7 0.9900
C12A_7 C13A_7 1.492(10)
C12A_7 H12C_7 0.9900
C12A_7 H12D_7 0.9900
C13A_7 C14A_7 1.478(11)
C13A_7 H13C_7 0.9900
C13A_7 H13D_7 0.9900
C14A_7 C15A_7 1.532(11)
C14A_7 H14C_7 0.9900
C14A_7 H14D_7 0.9900
C15A_7 H15C_7 0.9900
C15A_7 H15D_7 0.9900
C21_7 C22_7 1.379(3)
C21_7 C30_7 1.411(3)
C22_7 C23_7 1.412(3)
C22_7 H22_7 0.9500
C23_7 C24_7 1.415(3)
C23_7 C28_7 1.416(3)
C24_7 C25_7 1.363(3)
C24_7 H24_7 0.9500
C25_7 C26_7 1.406(4)
C25_7 H25_7 0.9500
C26_7 C27_7 1.372(3)
C27_7 C28_7 1.432(3)
C27_7 H27_7 0.9500
C28_7 C29_7 1.410(3)
C29_7 C30_7 1.364(3)
C29_7 H29_7 0.9500
C30_7 H30_7 0.9500
C31_7 H31A_7 0.9800
C31_7 H31B_7 0.9800
C31_7 H31C_7 0.9800
O1_8 C26_8 1.366(3)
O1_8 C31_8 1.428(3)
N1_8 C4_8 1.144(3)
C2_8 C21_8 1.517(3)
C2_8 C3_8 1.533(3)
C2_8 C1_8 1.559(3)
C2_8 H2_8 1.0000
C3_8 H3A_8 0.9800
C3_8 H3B_8 0.9800
C3_8 H3C_8 0.9800
C4_8 C1_8 1.472(3)
C1_8 C11_8 1.545(3)
C1_8 H1_8 1.0000
C11_8 C12_8 1.462(7)
C11_8 C15A_8 1.500(9)
C11_8 C15_8 1.554(7)
C11_8 C12A_8 1.615(9)
C11_8 H11A_8 1.0000
C11_8 H11B_8 1.0000
C12_8 C13_8 1.491(7)
C12_8 H12A_8 0.9900
C12_8 H12B_8 0.9900
C13_8 C14_8 1.532(6)
C13_8 H13A_8 0.9900
C13_8 H13B_8 0.9900
C14_8 C15_8 1.504(8)
C14_8 H14A_8 0.9900
C14_8 H14B_8 0.9900
C15_8 H15A_8 0.9900
C15_8 H15B_8 0.9900
C12A_8 C13A_8 1.499(9)
C12A_8 H12C_8 0.9900
C12A_8 H12D_8 0.9900
C13A_8 C14A_8 1.519(9)
C13A_8 H13C_8 0.9900
C13A_8 H13D_8 0.9900
C14A_8 C15A_8 1.504(10)
C14A_8 H14C_8 0.9900
C14A_8 H14D_8 0.9900
C15A_8 H15C_8 0.9900
C15A_8 H15D_8 0.9900
C21_8 C22_8 1.368(3)
C21_8 C30_8 1.427(3)
C22_8 C23_8 1.419(3)
C22_8 H22_8 0.9500
C23_8 C24_8 1.417(3)
C23_8 C28_8 1.423(3)
C24_8 C25_8 1.366(4)
C24_8 H24_8 0.9500
C25_8 C26_8 1.426(4)
C25_8 H25_8 0.9500
C26_8 C27_8 1.363(3)
C27_8 C28_8 1.417(3)
C27_8 H27_8 0.9500
C28_8 C29_8 1.411(3)
C29_8 C30_8 1.371(3)
C29_8 H29_8 0.9500
C30_8 H30_8 0.9500
C31_8 H31A_8 0.9800
C31_8 H31B_8 0.9800
C31_8 H31C_8 0.9800
